data_7130489
loop_
_publ_author_name
'Gong, Chun-Hua'
'Sun, Zhi-Bing'
'Cao, Man'
'Luo, Xi-Ming'
'Wu, Jie'
'Wang, Qian-You'
'Zang, Shuang-Quan'
'Mak, Thomas C. W.'

_publ_section_title
;
 Phosphate anion-induced silver-chalcogenide cluster-based metal organic
 frameworks as dual-functional catalysts for detoxifying chemical warfare
 agent simulant
;
_journal_name_full 'Chemical Communications'
_journal_paper_doi 10.1039/D2CC03120E
_journal_year 2022
_chemical_formula_moiety 'C208 H292 Ag54 F18 N10 O52 P6 S32'
_chemical_formula_sum 'C208 H292 Ag54 F18 N10 O52 P6 S32'
_chemical_formula_weight 11143.22
_space_group_crystal_system triclinic
_space_group_IT_number 2
_space_group_name_Hall '-P 1'
_space_group_name_H-M_alt 'P -1'
_atom_sites_solution_hydrogens mixed
_audit_creation_date 2021-01-08
_audit_creation_method
;
Olex2 1.2
(compiled 2018.05.29 svn.r3508 for OlexSys, GUI svn.r5506)
;
_audit_update_record
;
2022-02-20 deposited with the CCDC.	2022-08-08 downloaded from the CCDC.
;
_cell_angle_alpha 67.507(5)
_cell_angle_beta 70.652(5)
_cell_angle_gamma 71.542(4)
_cell_formula_units_Z 1
_cell_length_a 20.7199(8)
_cell_length_b 21.3162(9)
_cell_length_c 21.6663(15)
_cell_measurement_reflns_used 10369
_cell_measurement_temperature 100.00(10)
_cell_measurement_theta_max 71.5800
_cell_measurement_theta_min 3.5850
_cell_volume 8141.8(8)
_computing_cell_refinement 'CrysAlisPro 1.171.39.27b (Rigaku OD, 2015)'
_computing_data_collection 'CrysAlisPro 1.171.39.27b (Rigaku OD, 2015)'
_computing_data_reduction 'CrysAlisPro 1.171.39.27b (Rigaku OD, 2015)'
_computing_molecular_graphics 'Olex2 (Dolomanov et al., 2009)'
_computing_publication_material 'Olex2 (Dolomanov et al., 2009)'
_computing_structure_refinement 'ShelXL (Sheldrick, 2015)'
_computing_structure_solution 'ShelXT (Sheldrick, 2015)'
_diffrn_ambient_environment N~2~
_diffrn_ambient_temperature 100.00(10)
_diffrn_detector 'CCD plate'
_diffrn_measured_fraction_theta_full 0.987
_diffrn_measured_fraction_theta_max 0.944
_diffrn_measurement_details
;
List of Runs (angles in degrees, time in seconds):

  # Type    Start    End  Width  t~exp~   \w     \q     \k     \f   Frames
#--------------------------------------------------------------------------
  1  \w    -89.00  19.00   0.50    0.50    --    0.00 -38.00-150.00  216
  2  \w    -15.00  83.00   0.50    0.50    --    0.00  38.00-150.00  196
  3  \w     75.00 168.00   0.50    7.00    --   95.20  45.00  90.00  186
  4  \w     16.00 109.00   0.50    7.00    --   95.20 -82.00-150.00  186
  5  \w     20.00 119.00   0.50    7.00    --   95.20 -15.00 -90.00  198
  6  \w     34.00 120.00   0.50    7.00    --   95.20 -82.00  90.00  172
  7  \w     26.00 107.00   0.50    7.00    --   95.20 -61.00  90.00  162
  8  \w     10.00  99.00   0.50    7.00    --   95.20 -61.00-150.00  178
  9  \w     78.00 175.00   0.50    7.00    --   95.20  45.00  60.00  194
 10  \w     22.00 120.00   0.50    7.00    --   95.20 -61.00 -60.00  196
 11  \w     81.00 161.00   0.50    7.00    --   95.20  15.00-180.00  160
 12  \w     61.00 128.00   0.50    7.00    --   95.20 -82.00 -60.00  134
;
_diffrn_measurement_device 'four-circle diffractometer'
_diffrn_measurement_device_type 'XtaLAB AFC12 (RINC): Kappa single'
_diffrn_measurement_method '\w scans'
_diffrn_orient_matrix_type 'CrysAlisPro convention (1999,Acta A55,543-557)'
_diffrn_orient_matrix_UB_11 0.0488323000
_diffrn_orient_matrix_UB_12 0.0507737000
_diffrn_orient_matrix_UB_13 -0.0445026000
_diffrn_orient_matrix_UB_21 0.0642522000
_diffrn_orient_matrix_UB_22 -0.0609613000
_diffrn_orient_matrix_UB_23 0.0074247000
_diffrn_orient_matrix_UB_31 -0.0024726000
_diffrn_orient_matrix_UB_32 -0.0113678000
_diffrn_orient_matrix_UB_33 -0.0651803000
_diffrn_radiation_monochromator graphite
_diffrn_radiation_probe x-ray
_diffrn_radiation_type CuK\a
_diffrn_radiation_wavelength 1.54184
_diffrn_reflns_av_R_equivalents 0.0866
_diffrn_reflns_av_unetI/netI 0.1179
_diffrn_reflns_Laue_measured_fraction_full 0.987
_diffrn_reflns_Laue_measured_fraction_max 0.944
_diffrn_reflns_limit_h_max 23
_diffrn_reflns_limit_h_min -25
_diffrn_reflns_limit_k_max 25
_diffrn_reflns_limit_k_min -26
_diffrn_reflns_limit_l_max 20
_diffrn_reflns_limit_l_min -26
_diffrn_reflns_number 67854
_diffrn_reflns_point_group_measured_fraction_full 0.987
_diffrn_reflns_point_group_measured_fraction_max 0.944
_diffrn_reflns_theta_full 67.684
_diffrn_reflns_theta_max 74.486
_diffrn_reflns_theta_min 2.780
_diffrn_source 'fine-focus sealed X-ray tube'
_diffrn_source_type 'Enhance (Cu) X-ray Source'
_exptl_absorpt_coefficient_mu 28.133
_exptl_absorpt_correction_T_max 1.00000
_exptl_absorpt_correction_T_min 0.36035
_exptl_absorpt_correction_type multi-scan
_exptl_absorpt_process_details
;
CrysAlisPro 1.171.39.27b (Rigaku Oxford Diffraction, 2015)
Empirical absorption correction using spherical harmonics,
 implemented in SCALE3 ABSPACK scaling algorithm.
;
_exptl_crystal_colour red
_exptl_crystal_colour_primary red
_exptl_crystal_density_diffrn 2.273
_exptl_crystal_description block
_exptl_crystal_F_000 5328
_exptl_crystal_size_max 0.06
_exptl_crystal_size_mid 0.05
_exptl_crystal_size_min 0.05
_refine_diff_density_max 2.479
_refine_diff_density_min -1.967
_refine_diff_density_rms 0.204
_refine_ls_extinction_method none
_refine_ls_goodness_of_fit_ref 1.061
_refine_ls_hydrogen_treatment mixed
_refine_ls_matrix_type full
_refine_ls_number_parameters 1955
_refine_ls_number_reflns 31427
_refine_ls_number_restraints 564
_refine_ls_restrained_S_all 1.064
_refine_ls_R_factor_all 0.1399
_refine_ls_R_factor_gt 0.0884
_refine_ls_shift/su_max 0.001
_refine_ls_shift/su_mean 0.000
_refine_ls_structure_factor_coef Fsqd
_refine_ls_weighting_details 'w=1/[\s^2^(Fo^2^)+(0.1357P)^2^+17.0619P] where P=(Fo^2^+2Fc^2^)/3'
_refine_ls_weighting_scheme calc
_refine_ls_wR_factor_gt 0.2370
_refine_ls_wR_factor_ref 0.2790
_reflns_Friedel_coverage 0.000
_reflns_number_gt 17395
_reflns_number_total 31427
_reflns_threshold_expression 'I > 2\s(I)'
_cod_data_source_file d2cc03120e2.cif
_cod_data_source_block ZZU_601
_cod_database_code 7130489
_shelx_shelxl_version_number 2016/6
_chemical_oxdiff_usercomment ' '
_shelx_space_group_comment
;
The symmetry employed for this shelxl refinement is uniquely defined
by the following loop, which should always be used as a source of
symmetry information in preference to the above space-group names.
They are only intended as comments.
;
_shelx_estimated_absorpt_t_max 0.334
_shelx_estimated_absorpt_t_min 0.283
_reflns_odcompleteness_completeness 98.75
_reflns_odcompleteness_iscentric 1
_reflns_odcompleteness_theta 66.97
_olex2_refinement_description
;
1. Fixed Uiso
 At 1.2 times of:
  All C(H) groups, All C(H,H) groups, All N(H) groups
 At 1.5 times of:
  All C(H,H,H) groups, All O(H) groups
2. Restrained distances
 C100-C99
 1.51 with sigma of 0.02
 C101-C102
 1.51 with sigma of 0.02
 C73-C74
 1.5 with sigma of 0.01
 C78-C79 = C78-C77 = C76-C77 = C75-C76 = C75-C74 = C79-C74
 1.39 with sigma of 0.01
 C4-C6A = C5A-C4
 1.53 with sigma of 0.02
 C83-C82 = C83-C84
 1.39 with sigma of 0.01
 C105-N6
 1.2 with sigma of 0.02
 N6-C105
 1.15 with sigma of 0.02
 C3A-C1A = C2A-C1A
 1.53 with sigma of 0.01
 C3A-C2A
 2.4 with sigma of 0.02
 C1B-C3B = C1B-C2B = C2A-C1A = C3A-C1A
 1.53 with sigma of 0.02
 C106-C105
 1.53 with sigma of 0.01
 C105-C106
 1.51 with sigma of 0.02
 N6-C106
 2.7 with sigma of 0.01
 C6B-C5B
 2.4 with sigma of 0.02
 F9-C102 = F7-C102 = F8-C102
 1.35 with sigma of 0.02
 C9A-C7 = C9B-C7 = C8A-C7 = C8B-C7 = C30-C28 = C29-C28 = C39-C37 = C38-C37
 1.53 with sigma of 0.02
 C41-C40 = C42-C40 = C47-C46 = C48-C46 = C44-C43 = C45-C43
 1.53 with sigma of 0.02
 O25-C101 = O26-C101
 1.2 with sigma of 0.02
 O11-H11
 0.85 with sigma of 0.01
 O4-H4
 0.85 with sigma of 0.01
 P3-H11
 2.025296 with sigma of 0.02
 Ag17-H11
 3.05669 with sigma of 0.02
 P2-H4
 2.050382 with sigma of 0.02
 Ag7B-H4
 3.221688 with sigma of 0.02
3. Restrained planarity
 C74, C77, C78, C79
 with sigma of 0.1
 C74, C75, C76, C77
 with sigma of 0.1
 O17, O18, C73, C74, C75, C76, C77, C78, C79
 with sigma of 0.1
4. Rigid bond restraints
 C78, C79
 with sigma for 1-2 distances of 0.01 and sigma for 1-3 distances of 0.01
 S1A, S1B
 with sigma for 1-2 distances of 0.01 and sigma for 1-3 distances of 0.01
5. Uiso/Uaniso restraints and constraints
C74 \\sim C75 \\sim C76 \\sim C77 \\sim C78 \\sim C79: within 2A with sigma of
0.01 and sigma for terminal atoms of 0.01
C1A \\sim C1B \\sim C2A \\sim C2B \\sim C3A \\sim C3B: within 2A with sigma of
0.01 and sigma for terminal atoms of 0.01
N6 \\sim C105 \\sim C106: within 2A with sigma of 0.01 and sigma for terminal
atoms of 0.01
Ag8A \\sim O17 \\sim O18 \\sim C73: within 3A with sigma of 0.01 and sigma for
terminal atoms of 0.01
Uanis(Ag1B) \\sim Ueq, Uanis(Ag2B) \\sim Ueq: with sigma of 0.01 and sigma for
terminal atoms of 0.02
Uanis(Ag4B) \\sim Ueq: with sigma of 0.01 and sigma for terminal atoms of 0.02
Uanis(C102) \\sim Ueq: with sigma of 0.01 and sigma for terminal atoms of 0.02
Uanis(O17) \\sim Ueq, Uanis(O18) \\sim Ueq, Uanis(C73) \\sim Ueq: with sigma of
0.01 and sigma for terminal atoms of 0.02
Uanis(C47) \\sim Ueq, Uanis(C48) \\sim Ueq: with sigma of 0.01 and sigma for
terminal atoms of 0.02
Uanis(C4) \\sim Ueq: with sigma of 0.01 and sigma for terminal atoms of 0.02
Uanis(Ag7B) \\sim Ueq: with sigma of 0.01 and sigma for terminal atoms of 0.02
Uanis(C40) \\sim Ueq: with sigma of 0.01 and sigma for terminal atoms of 0.02
Uanis(Ag6B) \\sim Ueq: with sigma of 0.01 and sigma for terminal atoms of 0.02
Uanis(C75) \\sim Ueq, Uanis(C3A) \\sim Ueq, Uanis(C6A) \\sim Ueq, Uanis(C5A)
\\sim Ueq, Uanis(C27) \\sim Ueq, Uanis(C41) \\sim Ueq, Uanis(C42) \\sim Ueq,
Uanis(C8B) \\sim Ueq, Uanis(C9B) \\sim Ueq: with sigma of 0.01 and sigma for
terminal atoms of 0.02
Uanis(C3B) \\sim Ueq, Uanis(C2B) \\sim Ueq: with sigma of 0.01 and sigma for
terminal atoms of 0.02
Uanis(C104) \\sim Ueq, Uanis(C103) \\sim Ueq, Uanis(N5) \\sim Ueq: with sigma
of 0.01 and sigma for terminal atoms of 0.02
Uanis(N6) \\sim Ueq, Uanis(C105) \\sim Ueq, Uanis(C106) \\sim Ueq: with sigma
of 0.01 and sigma for terminal atoms of 0.02
Uanis(C6B) \\sim Ueq, Uanis(C5B) \\sim Ueq: with sigma of 0.01 and sigma for
terminal atoms of 0.02
Uanis(O7) \\sim Ueq, Uanis(O21) \\sim Ueq, Uanis(C32) \\sim Ueq, Uanis(F9)
\\sim Ueq, Uanis(F3) \\sim Ueq, Uanis(C20) \\sim Ueq, Uanis(O2A) \\sim Ueq,
Uanis(C29) \\sim Ueq, Uanis(O1A) \\sim Ueq: with sigma of 0.01 and sigma for
terminal atoms of 0.02
Uanis(O20) \\sim Ueq, Uanis(F8) \\sim Ueq, Uanis(C91) \\sim Ueq, Uanis(F9)
\\sim Ueq, Uanis(F4) \\sim Ueq, Uanis(F7) \\sim Ueq, Uanis(C36) \\sim Ueq,
Uanis(C43) \\sim Ueq, Uanis(C30) \\sim Ueq, Uanis(C1A) \\sim Ueq, Uanis(C44)
\\sim Ueq, Uanis(C18) \\sim Ueq, Uanis(C38) \\sim Ueq, Uanis(C39) \\sim Ueq,
Uanis(C2A) \\sim Ueq, Uanis(C8A) \\sim Ueq: with sigma of 0.01 and sigma for
terminal atoms of 0.02
Uanis(F9) \\sim Ueq, Uanis(F8) \\sim Ueq, Uanis(F7) \\sim Ueq: with sigma of
0.01 and sigma for terminal atoms of 0.02
Uanis(C9A) \\sim Ueq: with sigma of 0.01 and sigma for terminal atoms of 0.02
Uanis(S1B) \\sim Ueq, Uanis(S1A) \\sim Ueq: with sigma of 0.01 and sigma for
terminal atoms of 0.02
Uanis(O25) \\sim Ueq, Uanis(C101) \\sim Ueq, Uanis(O26) \\sim Ueq, Uanis(F9)
\\sim Ueq, Uanis(F7) \\sim Ueq, Uanis(F8) \\sim Ueq: with sigma of 0.01 and
sigma for terminal atoms of 0.02
6. Others
 Sof(Ag3A)=Sof(Ag4A)=1-FVAR(1)
 Sof(Ag3B)=Sof(Ag4B)=FVAR(1)
 Sof(Ag5A)=1-FVAR(2)
 Sof(Ag5B)=FVAR(2)
 Sof(O1B)=Sof(O2B)=Sof(O3B)=1-FVAR(3)
 Sof(O1A)=Sof(O2A)=Sof(O3A)=FVAR(3)
 Sof(Ag2A)=1-FVAR(4)
 Sof(Ag2B)=FVAR(4)
 Sof(Ag1A)=1-FVAR(5)
 Sof(Ag1B)=FVAR(5)
 Sof(Ag8B)=1-FVAR(6)
 Sof(Ag8A)=FVAR(6)
 Sof(Ag7B)=1-FVAR(7)
 Sof(Ag7A)=FVAR(7)
 Sof(H7B)=Sof(C8B)=Sof(H8BA)=Sof(H8BB)=Sof(H8BC)=Sof(C9B)=Sof(H9BA)=Sof(H9BB)=
 Sof(H9BC)=1-FVAR(8)
 Sof(H7A)=Sof(C8A)=Sof(H8AA)=Sof(H8AB)=Sof(H8AC)=Sof(C9A)=Sof(H9AA)=Sof(H9AB)=
 Sof(H9AC)=FVAR(8)
 Sof(H4B)=Sof(C5B)=Sof(H5BA)=Sof(H5BB)=Sof(H5BC)=Sof(C6B)=Sof(H6BA)=Sof(H6BB)=
 Sof(H6BC)=1-FVAR(9)
 Sof(H4AA)=Sof(C5A)=Sof(H5AA)=Sof(H5AB)=Sof(H5AC)=Sof(C6A)=Sof(H6AA)=Sof(H6AB)=
 Sof(H6AC)=FVAR(9)
 Sof(S1A)=Sof(C1A)=Sof(H1A)=Sof(C2A)=Sof(H2AA)=Sof(H2AB)=Sof(H2AC)=Sof(C3A)=
 Sof(H3AA)=Sof(H3AB)=Sof(H3AC)=1-FVAR(10)
 Sof(S1B)=Sof(C1B)=Sof(H1B)=Sof(C2B)=Sof(H2BA)=Sof(H2BB)=Sof(H2BC)=Sof(C3B)=
 Sof(H3BA)=Sof(H3BB)=Sof(H3BC)=FVAR(10)
 Fixed Sof: Ag6A(0.5) Ag6B(0.5) H1(0.5) H2(0.5) H3(0.5) H4A(0.5) N5(0.5)
 N6(0.5) C103(0.5) C104(0.5) H10A(0.5) H10B(0.5) H10C(0.5) C105(0.5) C106(0.5)
 H10D(0.5) H10E(0.5) H10F(0.5)
7.a Riding coordinates:
 O6(H6), O8(H8), O11(H11), C2A(H2AA,H2AB,H2AC), C2B(H2BA,H2BB,H2BC), C3A(H3AA,
 H3AB,H3AC), C3B(H3BA,H3BB,H3BC), C6B(H6BA,H6BB,H6BC), C9A(H9AA,H9AB,H9AC),
 C104(H10A,H10B,H10C), C106(H10D,H10E,H10F)
7.b Ternary CH refined with riding coordinates:
 C1A(H1A), C1B(H1B), C4(H4AA), C4(H4B), C7(H7A), C7(H7B), C10(H10), C13(H13),
 C16(H16A), C19(H19), C22(H22), C25(H25), C28(H28), C31(H31), C34(H34),
 C37(H37), C40(H40), C43(H43), C46(H46)
7.c Aromatic/amide H refined with riding coordinates:
 N1(H1), N2(H2), N3(H3), N4(H4A), C51(H51), C52(H52), C54(H54), C55(H55),
 C58(H58), C59(H59), C63(H63), C64(H64), C67(H67), C68(H68), C70(H70), C71(H71),
  C75(H75), C76(H76), C78(H78), C79(H79), C82(H82), C83(H83), C86(H86),
 C87(H87), C91(H91), C92(H92), C94(H94), C95(H95)
7.d Idealised Me refined as rotating group:
 C5A(H5AA,H5AB,H5AC), C5B(H5BA,H5BB,H5BC), C6A(H6AA,H6AB,H6AC), C8A(H8AA,H8AB,
 H8AC), C8B(H8BA,H8BB,H8BC), C9B(H9BA,H9BB,H9BC), C11(H11A,H11B,H11C), C12(H12A,
 H12B,H12C), C14(H14A,H14B,H14C), C15(H15A,H15B,H15C), C17(H17A,H17B,H17C),
 C18(H18A,H18B,H18C), C20(H20A,H20B,H20C), C21(H21A,H21B,H21C), C23(H23A,H23B,
 H23C), C24(H24A,H24B,H24C), C26(H26A,H26B,H26C), C27(H27A,H27B,H27C), C29(H29A,
 H29B,H29C), C30(H30A,H30B,H30C), C32(H32A,H32B,H32C), C33(H33A,H33B,H33C),
 C35(H35A,H35B,H35C), C36(H36A,H36B,H36C), C38(H38A,H38B,H38C), C39(H39A,H39B,
 H39C), C41(H41A,H41B,H41C), C42(H42A,H42B,H42C), C44(H44A,H44B,H44C), C45(H45A,
 H45B,H45C), C47(H47A,H47B,H47C), C48(H48A,H48B,H48C)
7.e Idealised tetrahedral OH refined as rotating group:
 O16(H16)
;
_olex2_submission_special_instructions 'No special instructions were received'
_oxdiff_exptl_absorpt_empirical_details
;
Empirical correction (ABSPACK) includes:
- Absorption correction using spherical harmonics
- Frame scaling
;
_oxdiff_exptl_absorpt_empirical_full_max 1.986
_oxdiff_exptl_absorpt_empirical_full_min 0.541

loop_
_space_group_symop_operation_xyz
'x, y, z'
'-x, -y, -z'

loop_
_atom_site_label
_atom_site_type_symbol
_atom_site_fract_x
_atom_site_fract_y
_atom_site_fract_z
_atom_site_U_iso_or_equiv
_atom_site_adp_type
_atom_site_occupancy
_atom_site_site_symmetry_order
_atom_site_calc_flag
_atom_site_refinement_flags_posn
_atom_site_refinement_flags_adp
_atom_site_refinement_flags_occupancy
_atom_site_disorder_assembly
_atom_site_disorder_group
Ag1A Ag 0.57333(9) 0.72108(9) 0.39624(14) 0.0866(9) Uani 0.852(7) 1 d . . P A 1
Ag1B Ag 0.5813(7) 0.6837(8) 0.4499(10) 0.115(6) Uani 0.148(7) 1 d . U P A 2
Ag2A Ag 0.53513(10) 0.68344(7) 0.54720(8) 0.0760(7) Uani 0.847(5) 1 d . . P A 1
Ag2B Ag 0.4664(8) 0.6761(7) 0.5691(8) 0.120(5) Uani 0.153(5) 1 d . U P A 2
Ag3A Ag 0.39669(14) 0.78076(13) 0.60319(13) 0.0738(8) Uani 0.538(3) 1 d . . P A 1
Ag3B Ag 0.41092(16) 0.83669(15) 0.5290(2) 0.0851(11) Uani 0.462(3) 1 d . . P A 2
Ag4A Ag 0.29675(13) 0.86263(12) 0.69332(12) 0.0716(8) Uani 0.538(3) 1 d . . P A 1
Ag4B Ag 0.3295(3) 0.8086(2) 0.6680(2) 0.1262(17) Uani 0.462(3) 1 d . U P A 2
Ag5A Ag 0.3886(2) 0.83442(15) 0.79191(13) 0.0872(12) Uani 0.739(10) 1 d . . P A 1
Ag5B Ag 0.3534(5) 0.8606(4) 0.7571(7) 0.119(5) Uani 0.261(10) 1 d . . P A 2
Ag6A Ag 0.6954(2) 0.7853(3) 0.71194(19) 0.0964(11) Uani 0.5 1 d . . P A 1
Ag6B Ag 0.6701(2) 0.8183(2) 0.6737(3) 0.1183(14) Uani 0.5 1 d . U P A 2
Ag7A Ag 0.7068(3) 0.9831(2) 0.3859(5) 0.0799(15) Uani 0.58(2) 1 d . . P A 1
Ag7B Ag 0.7176(4) 0.9960(8) 0.3546(10) 0.090(3) Uani 0.42(2) 1 d D U P A 2
Ag8A Ag 0.56778(10) 0.8972(3) 0.2283(2) 0.0664(11) Uani 0.831(16) 1 d . U P A 1
Ag8B Ag 0.5678(6) 0.9337(14) 0.2047(9) 0.064(4) Uani 0.169(16) 1 d . . P A 2
Ag9 Ag 0.47946(7) 0.87414(6) 0.38321(8) 0.0736(3) Uani 1 1 d . . . . .
Ag10 Ag 0.40427(9) 0.98900(9) 0.47953(9) 0.0968(5) Uani 1 1 d . . . . .
Ag11 Ag 0.51712(8) 0.69313(6) 0.68677(7) 0.0749(3) Uani 1 1 d . . . . .
Ag12 Ag 0.67867(8) 0.70864(6) 0.62922(7) 0.0765(4) Uani 1 1 d . . . . .
Ag13 Ag 0.52979(11) 0.82528(7) 0.77704(8) 0.0998(5) Uani 1 1 d . . . . .
Ag14 Ag 0.51953(9) 0.95433(8) 0.81709(9) 0.0946(5) Uani 1 1 d . . . . .
Ag15 Ag 0.63315(7) 0.96626(7) 0.67220(7) 0.0780(4) Uani 1 1 d . . . . .
Ag16 Ag 0.73469(7) 0.87296(7) 0.50367(7) 0.0717(3) Uani 1 1 d . . . . .
Ag17 Ag 0.80396(8) 0.75421(7) 0.44645(8) 0.0798(4) Uani 1 1 d D . . . .
Ag18 Ag 0.79026(7) 0.94433(8) 0.24441(9) 0.0888(4) Uani 1 1 d . . . . .
Ag19 Ag 0.86338(7) 0.77885(7) 0.28311(8) 0.0855(4) Uani 1 1 d . . . . .
Ag20 Ag 1.12147(6) 0.22714(7) -0.13986(6) 0.0704(3) Uani 1 1 d . . . . .
Ag21 Ag 0.87959(7) 0.64018(7) 0.26652(7) 0.0755(3) Uani 1 1 d . . . . .
Ag22 Ag 0.79882(7) 0.93322(7) 0.10447(7) 0.0777(4) Uani 1 1 d . . . . .
Ag23 Ag 0.69085(8) 1.05539(7) 0.13102(7) 0.0789(4) Uani 1 1 d . . . . .
Ag24 Ag 0.72272(6) 0.81515(6) 0.16824(6) 0.0643(3) Uani 1 1 d . . . . .
Ag25 Ag 0.72471(7) 0.66944(6) 0.31088(7) 0.0710(3) Uani 1 1 d . . . . .
Ag26 Ag 0.79681(8) 0.60180(6) 0.42807(8) 0.0781(4) Uani 1 1 d . . . . .
Ag27 Ag 0.70128(9) 0.57545(7) 0.56097(9) 0.0927(5) Uani 1 1 d . . . . .
S1A S 0.5890(8) 0.5960(7) 0.6427(7) 0.070(3) Uani 0.58(3) 1 d . U P A 1
S1B S 0.5705(14) 0.6026(14) 0.6291(15) 0.099(8) Uani 0.42(3) 1 d . U P A 2
S2 S 0.4562(3) 0.7626(2) 0.4735(4) 0.0947(16) Uani 1 1 d . . . . .
S3 S 0.5627(2) 1.0543(2) 0.7269(3) 0.0714(11) Uani 1 1 d . . . . .
S4 S 0.6705(2) 0.9395(2) 0.1270(2) 0.0657(10) Uani 1 1 d . . . . .
S5 S 0.8839(2) 0.8709(2) 0.1749(2) 0.0717(11) Uani 1 1 d . . . . .
S6 S 0.7443(2) 1.0716(3) 0.2120(2) 0.0830(13) Uani 1 1 d . . . . .
S7 S 0.8080(2) 0.8798(2) 0.3874(2) 0.0601(9) Uani 1 1 d . . . . .
S8 S 0.7709(3) 0.6586(2) 0.5506(2) 0.0752(12) Uani 1 1 d . . . . .
S9 S 0.6715(3) 0.6163(2) 0.4324(3) 0.0805(12) Uani 1 1 d . . . . .
S10 S 0.7265(2) 0.8957(3) 0.6110(3) 0.0886(15) Uani 1 1 d . . . . .
S11 S 0.3218(2) 0.9214(2) 0.5683(2) 0.0685(10) Uani 1 1 d . . . . .
S12 S 0.4391(3) 0.8760(2) 0.8626(2) 0.0744(11) Uani 1 1 d . . . . .
S13 S 0.3998(3) 0.7461(2) 0.7404(3) 0.0877(14) Uani 1 1 d . . . . .
S14 S 0.6011(3) 0.72697(19) 0.7356(2) 0.0703(11) Uani 1 1 d . . . . .
S15 S 0.8884(2) 0.66743(19) 0.3674(2) 0.0629(9) Uani 1 1 d . . . . .
S16 S 0.7926(2) 0.6952(2) 0.1906(2) 0.0672(10) Uani 1 1 d . . . . .
P1 P 0.5708(2) 0.84224(18) 0.53804(18) 0.0512(8) Uani 1 1 d . . . . .
P2 P 0.5399(2) 1.02649(19) 0.3448(2) 0.0641(10) Uani 1 1 d D . . . .
P3 P 0.68132(19) 0.82952(18) 0.33072(19) 0.0529(8) Uani 1 1 d D . . . .
F1 F 0.7539(11) 0.8144(15) 0.8898(14) 0.190(9) Uani 1 1 d . . . . .
F2 F 0.6752(15) 0.7883(13) 0.9686(16) 0.211(11) Uani 1 1 d . . . . .
F3 F 0.7002(15) 0.7293(16) 0.9188(14) 0.209(9) Uani 1 1 d . U . . .
F4 F 0.7588(14) 1.0777(15) -0.1252(10) 0.200(8) Uani 1 1 d . U . . .
F5 F 0.7927(11) 1.1630(12) -0.1226(8) 0.177(8) Uani 1 1 d . . . . .
F6 F 0.8622(13) 1.0709(10) -0.1370(7) 0.149(7) Uani 1 1 d . . . . .
F7 F 0.1293(14) 0.6988(15) 0.7665(15) 0.217(10) Uani 1 1 d D U . A 1
F8 F 0.1902(14) 0.6586(14) 0.6730(15) 0.215(10) Uani 1 1 d D U . A 1
F9 F 0.2269(15) 0.6251(17) 0.7640(18) 0.253(12) Uani 1 1 d D U . A 1
O1A O 0.5557(15) 0.9260(14) 0.5028(14) 0.078(8) Uani 0.46(2) 1 d . U P A 1
O1B O 0.5390(10) 0.8849(9) 0.4765(8) 0.060(6) Uani 0.54(2) 1 d . . P A 2
O2A O 0.5742(17) 0.8081(19) 0.4892(16) 0.086(10) Uani 0.46(2) 1 d . U P A 1
O2B O 0.6110(10) 0.7681(8) 0.5230(11) 0.060(6) Uani 0.54(2) 1 d . . P A 2
O3A O 0.6311(15) 0.826(2) 0.5649(15) 0.086(10) Uani 0.46(2) 1 d . . P A 1
O3B O 0.6159(12) 0.8801(13) 0.5412(13) 0.068(6) Uani 0.54(2) 1 d . . P A 2
O4 O 0.5863(7) 0.9940(6) 0.4006(7) 0.083(4) Uani 1 1 d D . . . .
H4 H 0.563(3) 0.970(7) 0.438(3) 0.125 Uiso 1 1 d DR . . B 2
O5 O 0.5318(9) 1.1054(6) 0.3197(7) 0.108(5) Uani 1 1 d . . . . .
O6 O 0.5843(5) 1.0003(5) 0.2833(5) 0.058(2) Uani 1 1 d . . . . .
H6 H 0.623069 0.979544 0.290716 0.087 Uiso 1 1 d R . . . .
O7 O 0.4775(9) 0.9988(9) 0.3752(8) 0.109(5) Uani 1 1 d . U . . .
O8 O 0.5073(6) 0.8264(5) 0.5989(5) 0.066(3) Uani 1 1 d . . . . .
H8 H 0.514966 0.825470 0.634023 0.099 Uiso 1 1 d R . . . .
O9 O 0.6101(5) 0.8285(5) 0.3296(6) 0.062(2) Uani 1 1 d . . . . .
O10 O 0.7406(5) 0.7918(6) 0.2855(5) 0.062(3) Uani 1 1 d . . . . .
O11 O 0.6928(5) 0.7914(6) 0.4057(5) 0.071(3) Uani 1 1 d D . . . .
H11 H 0.652916 0.793479 0.434315 0.107 Uiso 1 1 d DR . . . .
O12 O 0.6863(6) 0.9063(5) 0.3094(6) 0.068(3) Uani 1 1 d . . . . .
O13 O 0.8466(7) 0.4878(5) 0.4829(8) 0.096(4) Uani 1 1 d . . . . .
O14 O 0.7508(8) 0.4622(5) 0.5639(7) 0.088(4) Uani 1 1 d . . . . .
O15 O 1.1041(6) 0.1883(7) -0.0141(5) 0.081(4) Uani 1 1 d . . . . .
O16 O 0.9862(6) 0.2254(7) 0.0150(5) 0.082(4) Uani 1 1 d . . . . .
H16 H 0.985373 0.221597 -0.020953 0.122 Uiso 1 1 calc GR . . . .
O17 O 0.5922(9) 0.8006(9) 0.1941(9) 0.114(3) Uani 1 1 d . U . . .
O18 O 0.5906(9) 0.6983(10) 0.2969(9) 0.118(4) Uani 1 1 d . U . . .
O19 O 1.0069(6) 0.3902(7) -0.2039(7) 0.096(4) Uani 1 1 d . . . . .
O20 O 1.0060(6) 0.2887(7) -0.1148(6) 0.085(4) Uani 1 1 d . U . . .
O21 O 0.6027(11) 0.8876(11) 0.8943(10) 0.132(6) Uani 1 1 d . U . . .
O22 O 0.6469(11) 0.8359(11) 0.8135(9) 0.127(6) Uani 1 1 d . . . . .
O23 O 0.7454(11) 1.0953(10) 0.0090(9) 0.129(6) Uani 1 1 d . . . . .
O24 O 0.8324(9) 1.0071(10) -0.0048(7) 0.107(5) Uani 1 1 d . . . . .
O25 O 0.2162(14) 0.7804(15) 0.7286(14) 0.179(9) Uani 1 1 d D U . A 1
O26 O 0.2856(12) 0.7335(11) 0.6478(11) 0.139(6) Uani 1 1 d D U . A 1
N1 N 0.9754(6) 0.0951(5) 0.4313(6) 0.045(2) Uani 1 1 d . . . . .
H1 H 0.983728 0.054046 0.459914 0.054 Uiso 0.5 1 calc R . P . .
N2 N 1.0556(5) -0.0387(5) 0.4180(5) 0.043(2) Uani 1 1 d . . . . .
H2 H 1.038265 -0.020864 0.451129 0.052 Uiso 0.5 1 calc R . P . .
N3 N 0.4402(6) 0.5622(5) 0.0610(6) 0.050(3) Uani 1 1 d . . . . .
H3 H 0.465172 0.537178 0.034603 0.060 Uiso 0.5 1 calc R . P . .
N4 N 0.5902(6) 0.5102(6) 0.0113(6) 0.050(3) Uani 1 1 d . . . . .
H4A H 0.552735 0.504600 0.006957 0.060 Uiso 0.5 1 calc R . P . .
N5 N 0.783(3) 0.695(3) 0.771(3) 0.142(16) Uani 0.5 1 d . U P . .
N6 N 0.8865(15) 0.5090(14) 0.3275(16) 0.078(6) Uani 0.5 1 d D U P . .
C1A C 0.557(2) 0.518(2) 0.682(3) 0.117(7) Uani 0.58(3) 1 d D U P A 1
H1A H 0.524649 0.518438 0.726753 0.140 Uiso 0.58(3) 1 calc R . P A 1
C1B C 0.526(3) 0.530(3) 0.675(4) 0.111(8) Uani 0.42(3) 1 d D U P A 2
H1B H 0.514694 0.519533 0.725359 0.133 Uiso 0.42(3) 1 calc R . P A 2
C2A C 0.613(2) 0.451(2) 0.692(2) 0.121(8) Uani 0.58(3) 1 d D U P A 1
H2AA H 0.640617 0.445919 0.647632 0.182 Uiso 0.58(3) 1 d R . P A 1
H2AB H 0.591647 0.411459 0.717322 0.182 Uiso 0.58(3) 1 d R . P A 1
H2AC H 0.642997 0.452399 0.716482 0.182 Uiso 0.58(3) 1 d R . P A 1
C2B C 0.567(4) 0.467(3) 0.651(3) 0.119(8) Uani 0.42(3) 1 d D U P A 2
H2BA H 0.541414 0.431067 0.674572 0.178 Uiso 0.42(3) 1 d R . P A 2
H2BB H 0.611794 0.451437 0.663252 0.178 Uiso 0.42(3) 1 d R . P A 2
H2BC H 0.575004 0.478217 0.602432 0.178 Uiso 0.42(3) 1 d R . P A 2
C3A C 0.517(2) 0.511(2) 0.637(2) 0.119(7) Uani 0.58(3) 1 d D U P A 1
H3AA H 0.468343 0.515550 0.658696 0.179 Uiso 0.58(3) 1 d R . P A 1
H3AB H 0.536493 0.467050 0.629056 0.179 Uiso 0.58(3) 1 d R . P A 1
H3AC H 0.523513 0.547790 0.593516 0.179 Uiso 0.58(3) 1 d R . P A 1
C3B C 0.460(3) 0.554(3) 0.647(3) 0.116(8) Uani 0.42(3) 1 d D U P A 2
H3BA H 0.422621 0.579666 0.674774 0.174 Uiso 0.42(3) 1 d R . P A 2
H3BB H 0.446911 0.514116 0.649614 0.174 Uiso 0.42(3) 1 d R . P A 2
H3BC H 0.469531 0.583736 0.600394 0.174 Uiso 0.42(3) 1 d R . P A 2
C4 C 0.3917(13) 0.7277(12) 0.4612(11) 0.104(7) Uani 1 1 d D U . . .
H4AA H 0.348542 0.763970 0.460129 0.124 Uiso 0.72(4) 1 calc R . P C 1
H4B H 0.353735 0.718421 0.502795 0.124 Uiso 0.28(4) 1 calc R . P C 2
C5A C 0.374(2) 0.6656(17) 0.5234(15) 0.116(12) Uani 0.72(4) 1 d D U P C 1
H5AA H 0.411284 0.625418 0.520629 0.175 Uiso 0.72(4) 1 calc GR . P C 1
H5AB H 0.331193 0.656664 0.524232 0.175 Uiso 0.72(4) 1 calc GR . P C 1
H5AC H 0.368746 0.675522 0.564737 0.175 Uiso 0.72(4) 1 calc GR . P C 1
C5B C 0.430(4) 0.659(3) 0.438(4) 0.09(2) Uani 0.28(4) 1 d D U P C 2
H5BA H 0.440060 0.671597 0.389178 0.133 Uiso 0.28(4) 1 calc GR . P C 2
H5BB H 0.400298 0.626570 0.459136 0.133 Uiso 0.28(4) 1 calc GR . P C 2
H5BC H 0.473191 0.638838 0.453000 0.133 Uiso 0.28(4) 1 calc GR . P C 2
C6A C 0.4175(17) 0.7168(17) 0.3917(13) 0.098(10) Uani 0.72(4) 1 d D U P C 1
H6AA H 0.389327 0.751199 0.361486 0.147 Uiso 0.72(4) 1 calc GR . P C 1
H6AB H 0.414270 0.671237 0.396259 0.147 Uiso 0.72(4) 1 calc GR . P C 1
H6AC H 0.465458 0.721102 0.372913 0.147 Uiso 0.72(4) 1 calc GR . P C 1
C6B C 0.362(5) 0.774(4) 0.395(5) 0.12(3) Uani 0.28(4) 1 d D U P C 2
H6BA H 0.351361 0.821704 0.392486 0.177 Uiso 0.28(4) 1 d R . P C 2
H6BB H 0.319741 0.760984 0.399066 0.177 Uiso 0.28(4) 1 d R . P C 2
H6BC H 0.395821 0.766764 0.354316 0.177 Uiso 0.28(4) 1 d R . P C 2
C7 C 0.6149(10) 1.0885(13) 0.7580(11) 0.104(7) Uani 1 1 d D . . . .
H7A H 0.585933 1.132039 0.766536 0.124 Uiso 0.41(5) 1 calc R . P D 1
H7B H 0.614535 1.137406 0.730916 0.124 Uiso 0.59(5) 1 calc R . P D 2
C8A C 0.6806(19) 1.106(2) 0.702(2) 0.075(15) Uani 0.41(5) 1 d D U P D 1
H8AA H 0.711025 1.063964 0.693282 0.113 Uiso 0.41(5) 1 calc GR . P D 1
H8AB H 0.704665 1.127568 0.716126 0.113 Uiso 0.41(5) 1 calc GR . P D 1
H8AC H 0.667125 1.137199 0.660048 0.113 Uiso 0.41(5) 1 calc GR . P D 1
C8B C 0.6899(17) 1.047(3) 0.748(3) 0.14(2) Uani 0.59(5) 1 d D U P D 2
H8BA H 0.691004 0.999235 0.776255 0.208 Uiso 0.59(5) 1 calc GR . P D 2
H8BB H 0.718292 1.066041 0.759497 0.208 Uiso 0.59(5) 1 calc GR . P D 2
H8BC H 0.707898 1.048045 0.700188 0.208 Uiso 0.59(5) 1 calc GR . P D 2
C9A C 0.628(4) 1.037(3) 0.827(2) 0.103(19) Uani 0.41(5) 1 d D U P D 1
H9AA H 0.589453 1.044778 0.864365 0.155 Uiso 0.41(5) 1 d R . P D 1
H9AB H 0.669883 1.041608 0.832745 0.155 Uiso 0.41(5) 1 d R . P D 1
H9AC H 0.634343 0.991248 0.824595 0.155 Uiso 0.41(5) 1 d R . P D 1
C9B C 0.585(2) 1.083(3) 0.8335(15) 0.107(14) Uani 0.59(5) 1 d D U P D 2
H9BA H 0.537466 1.108117 0.840520 0.160 Uiso 0.59(5) 1 calc GR . P D 2
H9BB H 0.612275 1.102411 0.847333 0.160 Uiso 0.59(5) 1 calc GR . P D 2
H9BC H 0.587747 1.034980 0.860543 0.160 Uiso 0.59(5) 1 calc GR . P D 2
C10 C 0.6556(11) 0.9594(12) 0.0396(10) 0.088(6) Uani 1 1 d . . . . .
H10 H 0.657739 1.008036 0.013573 0.106 Uiso 1 1 calc R . . . .
C11 C 0.7107(14) 0.9152(14) 0.0025(11) 0.110(8) Uani 1 1 d . . . . .
H11A H 0.755165 0.925013 -0.004590 0.165 Uiso 1 1 calc GR . . . .
H11B H 0.701736 0.924246 -0.041188 0.165 Uiso 1 1 calc GR . . . .
H11C H 0.711298 0.867234 0.028912 0.165 Uiso 1 1 calc GR . . . .
C12 C 0.5860(13) 0.9503(15) 0.0471(12) 0.108(7) Uani 1 1 d . . . . .
H12A H 0.582042 0.903592 0.075166 0.162 Uiso 1 1 calc GR . . . .
H12B H 0.579355 0.958707 0.002620 0.162 Uiso 1 1 calc GR . . . .
H12C H 0.550924 0.982520 0.068624 0.162 Uiso 1 1 calc GR . . . .
C13 C 0.9725(10) 0.8905(11) 0.1425(10) 0.086(5) Uani 1 1 d . . . . .
H13 H 0.971960 0.929697 0.155883 0.103 Uiso 1 1 calc R . . . .
C14 C 1.0234(13) 0.8256(15) 0.1754(17) 0.135(11) Uani 1 1 d . . . . .
H14A H 1.016373 0.821463 0.222752 0.203 Uiso 1 1 calc GR . . . .
H14B H 1.070694 0.829652 0.151288 0.203 Uiso 1 1 calc GR . . . .
H14C H 1.014910 0.785052 0.172740 0.203 Uiso 1 1 calc GR . . . .
C15 C 0.9941(13) 0.9080(14) 0.0664(12) 0.110(8) Uani 1 1 d . . . . .
H15A H 1.006711 0.866349 0.053870 0.164 Uiso 1 1 calc GR . . . .
H15B H 1.033626 0.929432 0.048999 0.164 Uiso 1 1 calc GR . . . .
H15C H 0.955910 0.939678 0.047058 0.164 Uiso 1 1 calc GR . . . .
C16 C 0.8161(11) 1.1177(12) 0.1590(11) 0.098(7) Uani 1 1 d . . . . .
H16A H 0.834476 1.129500 0.188401 0.117 Uiso 1 1 calc R . . . .
C17 C 0.8753(13) 1.0724(15) 0.1190(16) 0.123(9) Uani 1 1 d . . . . .
H17A H 0.900756 1.035352 0.150210 0.185 Uiso 1 1 calc GR . . . .
H17B H 0.906502 1.100392 0.084165 0.185 Uiso 1 1 calc GR . . . .
H17C H 0.855530 1.053084 0.097893 0.185 Uiso 1 1 calc GR . . . .
C18 C 0.7899(17) 1.1822(19) 0.1065(17) 0.153(11) Uani 1 1 d . U . . .
H18A H 0.760613 1.172412 0.086504 0.229 Uiso 1 1 calc GR . . . .
H18B H 0.828969 1.198155 0.071121 0.229 Uiso 1 1 calc GR . . . .
H18C H 0.763323 1.217478 0.127908 0.229 Uiso 1 1 calc GR . . . .
C19 C 0.8906(10) 0.8979(10) 0.3851(11) 0.080(5) Uani 1 1 d . . . . .
H19 H 0.879991 0.923450 0.417721 0.096 Uiso 1 1 calc R . . . .
C20 C 0.9398(13) 0.8303(14) 0.4084(15) 0.114(8) Uani 1 1 d . U . . .
H20A H 0.919288 0.805088 0.454586 0.171 Uiso 1 1 calc GR . . . .
H20B H 0.983075 0.838884 0.407206 0.171 Uiso 1 1 calc GR . . . .
H20C H 0.948828 0.803347 0.378497 0.171 Uiso 1 1 calc GR . . . .
C21 C 0.9173(12) 0.9444(12) 0.3137(12) 0.099(7) Uani 1 1 d . . . . .
H21A H 0.921099 0.923328 0.280258 0.149 Uiso 1 1 calc GR . . . .
H21B H 0.962503 0.950476 0.310111 0.149 Uiso 1 1 calc GR . . . .
H21C H 0.885219 0.988831 0.305463 0.149 Uiso 1 1 calc GR . . . .
C22 C 0.8453(13) 0.6046(12) 0.5884(14) 0.103(7) Uani 1 1 d . . . . .
H22 H 0.876466 0.579140 0.556404 0.123 Uiso 1 1 calc R . . . .
C23 C 0.8214(15) 0.5510(13) 0.6542(12) 0.126(10) Uani 1 1 d . . . . .
H23A H 0.778575 0.571933 0.680637 0.189 Uiso 1 1 calc GR . . . .
H23B H 0.856651 0.532488 0.680072 0.189 Uiso 1 1 calc GR . . . .
H23C H 0.813567 0.514147 0.644378 0.189 Uiso 1 1 calc GR . . . .
C24 C 0.8850(18) 0.6486(17) 0.5908(16) 0.140(11) Uani 1 1 d . . . . .
H24A H 0.924872 0.652364 0.552220 0.210 Uiso 1 1 calc GR . . . .
H24B H 0.900481 0.628601 0.632745 0.210 Uiso 1 1 calc GR . . . .
H24C H 0.855689 0.694052 0.588991 0.210 Uiso 1 1 calc GR . . . .
C25 C 0.6558(13) 0.5324(13) 0.4400(14) 0.104(7) Uani 1 1 d . . . . .
H25 H 0.661496 0.499197 0.485013 0.125 Uiso 1 1 calc R . . . .
C26 C 0.708(2) 0.5051(15) 0.3860(17) 0.148(13) Uani 1 1 d . . . . .
H26A H 0.691933 0.525805 0.344202 0.223 Uiso 1 1 calc GR . . . .
H26B H 0.713396 0.455525 0.400157 0.223 Uiso 1 1 calc GR . . . .
H26C H 0.751795 0.516087 0.378367 0.223 Uiso 1 1 calc GR . . . .
C27 C 0.5837(14) 0.5435(14) 0.4358(15) 0.115(8) Uani 1 1 d . U . . .
H27A H 0.552554 0.571391 0.464193 0.172 Uiso 1 1 calc GR . . . .
H27B H 0.570959 0.499449 0.451438 0.172 Uiso 1 1 calc GR . . . .
H27C H 0.580319 0.567054 0.388946 0.172 Uiso 1 1 calc GR . . . .
C28 C 0.8104(9) 0.8938(11) 0.6229(9) 0.081(5) Uani 1 1 d D . . . .
H28 H 0.822914 0.938990 0.596885 0.097 Uiso 1 1 calc R . . . .
C29 C 0.8659(13) 0.8379(15) 0.5965(16) 0.128(9) Uani 1 1 d D U . . .
H29A H 0.856635 0.793052 0.625299 0.192 Uiso 1 1 calc GR . . . .
H29B H 0.911159 0.840301 0.597297 0.192 Uiso 1 1 calc GR . . . .
H29C H 0.865298 0.844968 0.550226 0.192 Uiso 1 1 calc GR . . . .
C30 C 0.8087(15) 0.8770(18) 0.6972(11) 0.129(9) Uani 1 1 d D U . . .
H30A H 0.771970 0.910086 0.716146 0.194 Uiso 1 1 calc GR . . . .
H30B H 0.852907 0.878975 0.700897 0.194 Uiso 1 1 calc GR . . . .
H30C H 0.800294 0.831038 0.722127 0.194 Uiso 1 1 calc GR . . . .
C31 C 0.2415(12) 0.9341(11) 0.5398(11) 0.093(6) Uani 1 1 d . . . . .
H31 H 0.229587 0.983583 0.514243 0.112 Uiso 1 1 calc R . . . .
C32 C 0.2617(14) 0.8951(14) 0.4880(14) 0.111(7) Uani 1 1 d . U . . .
H32A H 0.292584 0.917473 0.446808 0.166 Uiso 1 1 calc GR . . . .
H32B H 0.220254 0.895368 0.477113 0.166 Uiso 1 1 calc GR . . . .
H32C H 0.284936 0.847998 0.507155 0.166 Uiso 1 1 calc GR . . . .
C33 C 0.1828(10) 0.9208(15) 0.5973(16) 0.121(9) Uani 1 1 d . . . . .
H33A H 0.142861 0.926344 0.581083 0.182 Uiso 1 1 calc GR . . . .
H33B H 0.172358 0.952950 0.622234 0.182 Uiso 1 1 calc GR . . . .
H33C H 0.193967 0.874081 0.627062 0.182 Uiso 1 1 calc GR . . . .
C34 C 0.4520(13) 0.8098(12) 0.9453(12) 0.107(8) Uani 1 1 d . . . . .
H34 H 0.501476 0.785798 0.937598 0.129 Uiso 1 1 calc R . . . .
C35 C 0.4093(17) 0.7564(14) 0.9621(15) 0.144(12) Uani 1 1 d . . . . .
H35A H 0.360359 0.778298 0.969262 0.216 Uiso 1 1 calc GR . . . .
H35B H 0.417840 0.719382 1.003010 0.216 Uiso 1 1 calc GR . . . .
H35C H 0.422794 0.737941 0.924471 0.216 Uiso 1 1 calc GR . . . .
C36 C 0.4395(16) 0.8457(15) 0.9966(13) 0.126(9) Uani 1 1 d . U . . .
H36A H 0.461828 0.884527 0.975534 0.189 Uiso 1 1 calc GR . . . .
H36B H 0.458510 0.813744 1.034890 0.189 Uiso 1 1 calc GR . . . .
H36C H 0.389996 0.861929 1.012489 0.189 Uiso 1 1 calc GR . . . .
C37 C 0.3539(15) 0.6762(12) 0.8008(15) 0.118(8) Uani 1 1 d D . . . .
H37 H 0.303368 0.693354 0.804432 0.141 Uiso 1 1 calc R . . . .
C38 C 0.378(2) 0.6113(17) 0.780(2) 0.177(14) Uani 1 1 d D U . . .
H38A H 0.374167 0.622627 0.734150 0.265 Uiso 1 1 calc GR . . . .
H38B H 0.349274 0.578866 0.811037 0.265 Uiso 1 1 calc GR . . . .
H38C H 0.425915 0.590976 0.782701 0.265 Uiso 1 1 calc GR . . . .
C39 C 0.369(3) 0.662(3) 0.8693(19) 0.210(18) Uani 1 1 d D U . . .
H39A H 0.417370 0.660336 0.862677 0.315 Uiso 1 1 calc GR . . . .
H39B H 0.358035 0.618187 0.900067 0.315 Uiso 1 1 calc GR . . . .
H39C H 0.340331 0.698367 0.888735 0.315 Uiso 1 1 calc GR . . . .
C40 C 0.6308(16) 0.6540(13) 0.8056(13) 0.118(8) Uani 1 1 d D U . . .
H40 H 0.681454 0.649400 0.796124 0.141 Uiso 1 1 calc R . . . .
C41 C 0.621(2) 0.5880(16) 0.8014(19) 0.165(13) Uani 1 1 d D U . . .
H41A H 0.572711 0.593110 0.803208 0.248 Uiso 1 1 calc GR . . . .
H41B H 0.634166 0.549157 0.839386 0.248 Uiso 1 1 calc GR . . . .
H41C H 0.649846 0.580102 0.758969 0.248 Uiso 1 1 calc GR . . . .
C42 C 0.5993(18) 0.6674(16) 0.8747(13) 0.145(10) Uani 1 1 d D U . . .
H42A H 0.595311 0.715376 0.868528 0.217 Uiso 1 1 calc GR . . . .
H42B H 0.629017 0.638473 0.905496 0.217 Uiso 1 1 calc GR . . . .
H42C H 0.553699 0.656653 0.893658 0.217 Uiso 1 1 calc GR . . . .
C43 C 0.9770(14) 0.6278(14) 0.3848(15) 0.128(9) Uani 1 1 d D U . . .
H43 H 0.974901 0.636909 0.426558 0.154 Uiso 1 1 calc R . . . .
C44 C 0.991(2) 0.5497(15) 0.403(2) 0.186(15) Uani 1 1 d D U . . .
H44A H 0.985048 0.529050 0.451775 0.279 Uiso 1 1 calc GR . . . .
H44B H 1.038478 0.532842 0.380252 0.279 Uiso 1 1 calc GR . . . .
H44C H 0.959240 0.537598 0.388094 0.279 Uiso 1 1 calc GR . . . .
C45 C 1.0326(11) 0.6620(13) 0.3297(13) 0.112(8) Uani 1 1 d D . . . .
H45A H 1.035303 0.656725 0.286834 0.169 Uiso 1 1 calc GR . . . .
H45B H 1.076964 0.640641 0.341720 0.169 Uiso 1 1 calc GR . . . .
H45C H 1.021256 0.710572 0.325323 0.169 Uiso 1 1 calc GR . . . .
C46 C 0.8064(15) 0.6445(9) 0.1331(10) 0.102(7) Uani 1 1 d D . . . .
H46 H 0.856972 0.626075 0.120229 0.122 Uiso 1 1 calc R . . . .
C47 C 0.773(2) 0.5827(17) 0.1721(17) 0.165(12) Uani 1 1 d D U . . .
H47A H 0.798599 0.550289 0.205515 0.247 Uiso 1 1 calc GR . . . .
H47B H 0.773756 0.560625 0.140675 0.247 Uiso 1 1 calc GR . . . .
H47C H 0.725406 0.597915 0.195130 0.247 Uiso 1 1 calc GR . . . .
C48 C 0.7845(19) 0.6895(16) 0.0678(13) 0.147(11) Uani 1 1 d D U . . .
H48A H 0.734246 0.700575 0.076634 0.220 Uiso 1 1 calc GR . . . .
H48B H 0.803877 0.665159 0.034250 0.220 Uiso 1 1 calc GR . . . .
H48C H 0.801177 0.731653 0.050576 0.220 Uiso 1 1 calc GR . . . .
C49 C 0.8062(12) 0.4451(7) 0.5259(11) 0.081(5) Uani 1 1 d . . . . .
C50 C 0.8354(8) 0.3712(6) 0.5233(8) 0.055(3) Uani 1 1 d . . . . .
C51 C 0.7896(9) 0.3266(8) 0.5468(9) 0.068(4) Uani 1 1 d . . . . .
H51 H 0.742115 0.342605 0.564089 0.081 Uiso 1 1 calc R . . . .
C52 C 0.8138(8) 0.2589(7) 0.5446(8) 0.060(4) Uani 1 1 d . . . . .
H52 H 0.782702 0.229674 0.560320 0.072 Uiso 1 1 calc R . . . .
C53 C 0.8849(7) 0.2345(6) 0.5187(7) 0.047(3) Uani 1 1 d . . . . .
C54 C 0.9285(8) 0.2801(7) 0.4950(9) 0.064(4) Uani 1 1 d . . . . .
H54 H 0.975728 0.265759 0.475667 0.077 Uiso 1 1 calc R . . . .
C55 C 0.9030(9) 0.3477(7) 0.4993(9) 0.064(4) Uani 1 1 d . . . . .
H55 H 0.934029 0.376668 0.485188 0.076 Uiso 1 1 calc R . . . .
C56 C 0.9125(8) 0.1628(7) 0.5147(7) 0.053(3) Uani 1 1 d . . . . .
C57 C 0.9421(7) 0.1562(7) 0.4472(7) 0.050(3) Uani 1 1 d . . . . .
C58 C 0.9358(8) 0.2123(6) 0.3863(7) 0.053(3) Uani 1 1 d . . . . .
H58 H 0.913255 0.258335 0.383357 0.064 Uiso 1 1 calc R . . . .
C59 C 0.9690(8) 0.1860(6) 0.3327(7) 0.054(3) Uani 1 1 d . . . . .
H59 H 0.975093 0.211219 0.286208 0.065 Uiso 1 1 calc R . . . .
C60 C 0.9927(7) 0.1129(6) 0.3609(8) 0.051(3) Uani 1 1 d . . . . .
C61 C 1.0295(7) 0.0674(7) 0.3218(7) 0.049(3) Uani 1 1 d . . . . .
C62 C 1.0593(7) -0.0034(7) 0.3482(7) 0.049(3) Uani 1 1 d . . . . .
C63 C 1.0962(8) -0.0514(7) 0.3118(7) 0.050(3) Uani 1 1 d . . . . .
H63 H 1.108395 -0.040762 0.264200 0.061 Uiso 1 1 calc R . . . .
C64 C 1.1111(7) -0.1153(7) 0.3568(7) 0.050(3) Uani 1 1 d . . . . .
H64 H 1.133880 -0.156456 0.346241 0.060 Uiso 1 1 calc R . . . .
C65 C 1.0851(8) -0.1075(6) 0.4236(7) 0.051(3) Uani 1 1 d . . . . .
C66 C 1.0361(7) 0.0972(7) 0.2447(7) 0.047(3) Uani 1 1 d . . . . .
C67 C 0.9748(8) 0.1283(9) 0.2209(7) 0.062(4) Uani 1 1 d . . . . .
H67 H 0.931379 0.127651 0.252100 0.075 Uiso 1 1 calc R . . . .
C68 C 0.9782(9) 0.1588(10) 0.1538(8) 0.069(4) Uani 1 1 d . . . . .
H68 H 0.936954 0.181119 0.139095 0.082 Uiso 1 1 calc R . . . .
C69 C 1.0422(9) 0.1579(8) 0.1052(7) 0.060(4) Uani 1 1 d . . . . .
C70 C 1.1035(8) 0.1253(8) 0.1283(7) 0.058(3) Uani 1 1 d . . . . .
H70 H 1.146651 0.124060 0.096621 0.069 Uiso 1 1 calc R . . . .
C71 C 1.1010(9) 0.0949(7) 0.1975(8) 0.058(4) Uani 1 1 d . . . . .
H71 H 1.142111 0.073116 0.212534 0.070 Uiso 1 1 calc R . . . .
C72 C 1.0483(10) 0.1907(10) 0.0299(9) 0.070(4) Uani 1 1 d . . . . .
C73 C 0.5875(6) 0.7349(14) 0.2333(14) 0.121(5) Uani 1 1 d D U . . .
C74 C 0.5703(11) 0.6990(8) 0.1948(8) 0.089(4) Uani 1 1 d D U . . .
C75 C 0.5703(11) 0.7278(10) 0.1254(8) 0.102(4) Uani 1 1 d D U . . .
H75 H 0.577671 0.772701 0.102458 0.122 Uiso 1 1 calc R . . . .
C76 C 0.5597(11) 0.6922(7) 0.0890(9) 0.093(4) Uani 1 1 d D U . . .
H76 H 0.558348 0.713101 0.042997 0.112 Uiso 1 1 calc R . . . .
C77 C 0.5512(11) 0.6243(7) 0.1236(8) 0.080(4) Uani 1 1 d D U . . .
C78 C 0.5697(11) 0.5892(9) 0.1860(8) 0.095(4) Uani 1 1 d D U . . .
H78 H 0.575029 0.541164 0.204534 0.114 Uiso 1 1 calc R . . . .
C79 C 0.5801(11) 0.6272(8) 0.2205(9) 0.096(4) Uani 1 1 d D U . . .
H79 H 0.593924 0.603859 0.261701 0.115 Uiso 1 1 calc R . . . .
C80 C 0.5369(8) 0.5851(7) 0.0866(7) 0.051(3) Uani 1 1 d . . . . .
C81 C 0.4648(8) 0.5903(8) 0.0920(8) 0.062(4) Uani 1 1 d . . . . .
C82 C 0.4075(8) 0.6273(11) 0.1343(10) 0.080(5) Uani 1 1 d D . . . .
H82 H 0.409818 0.650477 0.161932 0.096 Uiso 1 1 calc R . . . .
C83 C 0.3483(7) 0.6197(11) 0.1231(10) 0.085(6) Uani 1 1 d D . . . .
H83 H 0.302239 0.638062 0.142473 0.102 Uiso 1 1 calc R . . . .
C84 C 0.3689(7) 0.5801(7) 0.0785(7) 0.051(3) Uani 1 1 d D . . . .
C85 C 0.5926(8) 0.5485(7) 0.0497(8) 0.056(3) Uani 1 1 d . . . . .
C86 C 0.6660(8) 0.5477(8) 0.0404(8) 0.060(4) Uani 1 1 d . . . . .
H86 H 0.682335 0.572005 0.057631 0.072 Uiso 1 1 calc R . . . .
C87 C 0.7060(9) 0.5054(9) 0.0022(9) 0.066(4) Uani 1 1 d . . . . .
H87 H 0.754696 0.492625 -0.009266 0.079 Uiso 1 1 calc R . . . .
C88 C 0.6564(8) 0.4833(7) -0.0181(7) 0.054(3) Uani 1 1 d . . . . .
C89 C 0.6778(8) 0.4400(7) -0.0584(7) 0.054(3) Uani 1 1 d . . . . .
C90 C 0.7538(8) 0.4159(8) -0.0834(8) 0.064(4) Uani 1 1 d . . . . .
C91 C 0.7951(11) 0.4601(12) -0.1315(12) 0.095(6) Uani 1 1 d . U . . .
H91 H 0.775317 0.507142 -0.147955 0.114 Uiso 1 1 calc R . . . .
C92 C 0.8647(12) 0.4360(12) -0.1554(11) 0.108(8) Uani 1 1 d . . . . .
H92 H 0.889981 0.465862 -0.192471 0.129 Uiso 1 1 calc R . . . .
C93 C 0.8990(8) 0.3698(9) -0.1273(8) 0.068(4) Uani 1 1 d . . . . .
C94 C 0.8584(10) 0.3255(11) -0.0758(11) 0.097(7) Uani 1 1 d . . . . .
H94 H 0.879516 0.280201 -0.054157 0.116 Uiso 1 1 calc R . . . .
C95 C 0.7848(10) 0.3489(9) -0.0560(10) 0.079(5) Uani 1 1 d . . . . .
H95 H 0.757585 0.317878 -0.023809 0.095 Uiso 1 1 calc R . . . .
C96 C 0.9766(10) 0.3477(10) -0.1508(9) 0.078(5) Uani 1 1 d . . . . .
C97 C 0.6503(19) 0.8412(14) 0.8630(16) 0.126(10) Uani 1 1 d . . . . .
C98 C 0.697(2) 0.7935(18) 0.9068(17) 0.133(12) Uani 1 1 d . . . . .
C99 C 0.7949(16) 1.0613(16) -0.0259(9) 0.104(8) Uani 1 1 d D . . . .
C100 C 0.8052(15) 1.093(2) -0.1039(11) 0.116(9) Uani 1 1 d D . . . .
C101 C 0.2375(14) 0.7374(15) 0.6968(14) 0.122(8) Uani 1 1 d D U . A 1
C102 C 0.1925(17) 0.6831(15) 0.7215(16) 0.179(15) Uani 1 1 d D U . A 1
C103 C 0.818(3) 0.657(3) 0.808(3) 0.124(17) Uani 0.5 1 d . U P A .
C104 C 0.851(4) 0.616(4) 0.868(4) 0.17(3) Uani 0.5 1 d . U P . .
H10A H 0.843383 0.644517 0.895878 0.249 Uiso 0.5 1 d R . P A .
H10B H 0.900183 0.599167 0.852188 0.249 Uiso 0.5 1 d R . P . .
H10C H 0.829193 0.576747 0.895308 0.249 Uiso 0.5 1 d R . P . .
C105 C 0.9208(17) 0.4629(19) 0.304(2) 0.093(7) Uani 0.5 1 d D U P . .
C106 C 0.984(2) 0.410(2) 0.280(3) 0.112(9) Uani 0.5 1 d D U P . .
H10D H 0.979368 0.402839 0.240512 0.168 Uiso 0.5 1 d R . P . .
H10E H 0.986818 0.366619 0.316602 0.168 Uiso 0.5 1 d R . P . .
H10F H 1.026568 0.425979 0.267742 0.168 Uiso 0.5 1 d R . P . .

loop_
_atom_site_aniso_label
_atom_site_aniso_U_11
_atom_site_aniso_U_22
_atom_site_aniso_U_33
_atom_site_aniso_U_23
_atom_site_aniso_U_13
_atom_site_aniso_U_12
Ag1A 0.0680(10) 0.0606(11) 0.142(2) -0.0357(12) -0.0328(10) -0.0151(7)
Ag1B 0.103(8) 0.095(8) 0.148(11) -0.031(7) -0.029(6) -0.034(6)
Ag2A 0.0989(14) 0.0533(8) 0.0751(11) -0.0261(7) -0.0056(8) -0.0240(7)
Ag2B 0.120(8) 0.110(8) 0.144(9) -0.016(6) -0.058(6) -0.044(6)
Ag3A 0.0787(16) 0.0732(15) 0.0759(17) -0.0366(13) -0.0121(12) -0.0152(12)
Ag3B 0.0707(19) 0.0631(16) 0.126(3) -0.0398(17) -0.0269(17) -0.0047(13)
Ag4A 0.0805(16) 0.0539(12) 0.0702(15) -0.0153(10) -0.0141(12) -0.0103(10)
Ag4B 0.177(4) 0.089(3) 0.100(3) -0.010(2) -0.046(3) -0.022(3)
Ag5A 0.115(2) 0.0666(15) 0.0806(16) -0.0195(11) -0.0138(13) -0.0353(15)
Ag5B 0.093(6) 0.075(4) 0.159(10) -0.017(5) -0.008(6) -0.028(4)
Ag6A 0.110(3) 0.123(3) 0.085(2) -0.039(2) -0.0258(19) -0.052(2)
Ag6B 0.098(3) 0.080(2) 0.184(4) -0.066(3) -0.009(3) -0.0209(19)
Ag7A 0.0681(19) 0.0681(17) 0.079(4) -0.016(2) -0.016(2) 0.0077(13)
Ag7B 0.077(3) 0.117(5) 0.107(7) -0.074(5) -0.024(4) -0.010(3)
Ag8A 0.0546(9) 0.076(3) 0.0760(17) -0.0341(19) -0.0176(8) -0.0085(9)
Ag8B 0.080(5) 0.062(10) 0.058(6) -0.017(6) -0.014(4) -0.028(5)
Ag9 0.0675(7) 0.0524(6) 0.1014(10) -0.0269(6) -0.0245(7) -0.0055(5)
Ag10 0.0946(11) 0.0998(11) 0.0911(10) -0.0180(8) -0.0010(8) -0.0515(9)
Ag11 0.0907(9) 0.0598(7) 0.0691(8) -0.0239(6) -0.0137(6) -0.0107(6)
Ag12 0.0836(9) 0.0520(6) 0.0897(9) -0.0208(6) -0.0289(7) -0.0022(6)
Ag13 0.1525(15) 0.0528(7) 0.0731(9) -0.0176(6) -0.0403(9) 0.0167(8)
Ag14 0.1075(12) 0.0863(9) 0.1017(11) -0.0456(9) -0.0144(9) -0.0272(8)
Ag15 0.0722(8) 0.0800(8) 0.0845(9) -0.0397(7) -0.0242(7) 0.0032(6)
Ag16 0.0640(7) 0.0865(8) 0.0785(8) -0.0455(7) -0.0158(6) -0.0114(6)
Ag17 0.0943(10) 0.0569(6) 0.0875(9) -0.0235(6) -0.0319(8) -0.0035(6)
Ag18 0.0621(8) 0.0885(9) 0.1079(11) -0.0304(8) -0.0003(7) -0.0274(7)
Ag19 0.0647(8) 0.0719(8) 0.0943(10) 0.0103(7) -0.0280(7) -0.0168(6)
Ag20 0.0580(7) 0.0726(7) 0.0553(7) -0.0122(5) -0.0085(5) 0.0043(5)
Ag21 0.0658(7) 0.0767(8) 0.0707(8) -0.0273(6) -0.0160(6) 0.0070(6)
Ag22 0.0701(8) 0.0782(8) 0.0657(8) -0.0124(6) -0.0164(6) -0.0032(6)
Ag23 0.0809(9) 0.0655(7) 0.0776(9) -0.0153(6) -0.0116(7) -0.0156(6)
Ag24 0.0618(7) 0.0599(6) 0.0710(7) -0.0259(5) -0.0232(6) 0.0016(5)
Ag25 0.0719(8) 0.0587(6) 0.0743(8) -0.0123(6) -0.0212(6) -0.0102(5)
Ag26 0.0820(9) 0.0533(6) 0.0941(9) -0.0128(6) -0.0286(7) -0.0131(6)
Ag27 0.1123(12) 0.0502(6) 0.1059(11) -0.0371(7) -0.0195(9) 0.0038(7)
S1A 0.090(7) 0.049(4) 0.078(6) -0.036(4) -0.015(5) -0.010(4)
S1B 0.100(10) 0.079(9) 0.122(12) -0.034(7) -0.020(7) -0.029(7)
S2 0.069(3) 0.057(2) 0.162(5) -0.021(3) -0.038(3) -0.023(2)
S3 0.060(2) 0.058(2) 0.108(3) -0.044(2) -0.028(2) 0.0015(17)
S4 0.064(2) 0.070(2) 0.057(2) -0.0257(18) -0.0260(18) 0.0121(18)
S5 0.049(2) 0.063(2) 0.077(3) -0.0044(19) -0.0079(18) -0.0062(17)
S6 0.060(2) 0.084(3) 0.076(3) 0.003(2) -0.015(2) -0.014(2)
S7 0.066(2) 0.059(2) 0.062(2) -0.0218(17) -0.0199(18) -0.0146(17)
S8 0.102(3) 0.0450(18) 0.076(3) -0.0179(18) -0.035(2) 0.0014(19)
S9 0.082(3) 0.053(2) 0.098(3) -0.005(2) -0.023(2) -0.025(2)
S10 0.059(2) 0.143(5) 0.092(3) -0.079(3) -0.023(2) -0.002(3)
S11 0.069(2) 0.057(2) 0.080(3) -0.0098(19) -0.027(2) -0.0184(18)
S12 0.086(3) 0.051(2) 0.063(2) -0.0051(18) -0.019(2) 0.0025(19)
S13 0.077(3) 0.051(2) 0.118(4) -0.018(2) -0.013(3) -0.012(2)
S14 0.090(3) 0.0450(18) 0.072(3) -0.0108(17) -0.029(2) -0.0085(18)
S15 0.061(2) 0.0527(19) 0.067(2) -0.0165(17) -0.0194(18) -0.0006(16)
S16 0.072(2) 0.062(2) 0.065(2) -0.0274(19) -0.0202(19) 0.0040(18)
P1 0.059(2) 0.0482(18) 0.0444(19) -0.0102(15) -0.0122(16) -0.0143(16)
P2 0.082(3) 0.0420(18) 0.054(2) -0.0063(16) -0.009(2) -0.0126(18)
P3 0.0460(19) 0.0486(18) 0.058(2) -0.0152(16) -0.0123(16) -0.0041(14)
F1 0.115(13) 0.24(3) 0.24(3) -0.12(2) -0.084(16) 0.019(15)
F2 0.24(3) 0.17(2) 0.24(3) -0.037(19) -0.15(2) -0.015(18)
F3 0.229(17) 0.181(16) 0.221(17) -0.068(14) -0.103(14) 0.008(14)
F4 0.213(16) 0.267(18) 0.132(12) -0.009(11) -0.062(11) -0.112(14)
F5 0.202(19) 0.157(17) 0.080(10) 0.038(10) -0.015(10) -0.033(14)
F6 0.22(2) 0.148(14) 0.069(8) -0.026(8) -0.004(10) -0.068(14)
F7 0.177(15) 0.198(16) 0.241(17) -0.008(13) -0.066(13) -0.051(13)
F8 0.186(15) 0.177(16) 0.260(18) -0.028(13) -0.094(14) -0.017(12)
F9 0.197(16) 0.229(19) 0.29(2) 0.008(15) -0.105(15) -0.048(14)
O1A 0.094(12) 0.074(11) 0.078(12) -0.021(8) -0.028(8) -0.030(8)
O1B 0.066(12) 0.050(10) 0.039(10) 0.005(8) -0.023(8) 0.007(8)
O2A 0.085(16) 0.104(17) 0.092(16) -0.040(13) -0.011(12) -0.047(13)
O2B 0.047(11) 0.033(8) 0.082(14) -0.018(9) -0.001(9) 0.001(7)
O3A 0.075(18) 0.12(3) 0.09(2) -0.022(19) -0.046(16) -0.049(19)
O3B 0.069(14) 0.058(13) 0.088(16) -0.020(12) -0.018(11) -0.033(11)
O4 0.109(10) 0.064(7) 0.089(9) -0.021(6) -0.056(8) -0.005(6)
O5 0.157(14) 0.040(6) 0.092(9) -0.008(6) -0.023(9) 0.001(7)
O6 0.055(6) 0.047(5) 0.062(6) -0.015(4) -0.017(5) 0.002(4)
O7 0.112(8) 0.117(8) 0.115(8) -0.058(7) -0.010(7) -0.038(7)
O8 0.072(7) 0.052(6) 0.059(6) -0.005(5) -0.012(5) -0.013(5)
O9 0.051(6) 0.051(5) 0.081(7) -0.016(5) -0.023(5) -0.005(4)
O10 0.045(5) 0.073(7) 0.069(7) -0.030(5) -0.018(5) 0.000(5)
O11 0.066(7) 0.078(7) 0.058(6) -0.018(5) -0.006(5) -0.014(6)
O12 0.057(6) 0.043(5) 0.099(8) -0.012(5) -0.021(6) -0.013(4)
O13 0.080(8) 0.029(5) 0.149(12) -0.013(6) -0.030(8) 0.012(5)
O14 0.112(10) 0.036(5) 0.094(9) -0.033(6) -0.017(8) 0.020(6)
O15 0.062(7) 0.105(9) 0.040(6) -0.006(6) -0.015(5) 0.013(6)
O16 0.078(8) 0.102(9) 0.042(6) -0.011(6) -0.021(5) 0.004(7)
O17 0.114(5) 0.113(5) 0.114(5) -0.044(5) -0.026(5) -0.015(5)
O18 0.125(6) 0.124(6) 0.115(6) -0.048(5) -0.031(5) -0.023(5)
O19 0.055(7) 0.087(9) 0.080(8) -0.002(7) 0.020(6) 0.004(6)
O20 0.061(6) 0.087(7) 0.060(6) -0.007(5) -0.009(5) 0.020(5)
O21 0.148(10) 0.129(10) 0.126(9) -0.051(8) -0.044(8) -0.013(8)
O22 0.148(15) 0.154(16) 0.102(12) -0.065(12) -0.034(11) -0.026(12)
O23 0.140(15) 0.106(12) 0.079(11) 0.029(9) -0.019(10) -0.025(11)
O24 0.104(11) 0.129(14) 0.060(8) -0.001(9) -0.011(8) -0.032(10)
O25 0.172(12) 0.183(13) 0.188(12) -0.053(9) -0.055(9) -0.043(9)
O26 0.144(10) 0.132(10) 0.149(10) -0.050(8) -0.043(8) -0.026(8)
N1 0.056(6) 0.029(5) 0.052(7) -0.014(4) -0.016(5) -0.006(4)
N2 0.041(6) 0.042(5) 0.047(6) -0.022(5) -0.009(5) -0.001(4)
N3 0.056(7) 0.041(5) 0.047(6) -0.014(5) -0.012(5) 0.000(5)
N4 0.046(6) 0.047(6) 0.058(7) -0.016(5) -0.022(5) -0.001(5)
N5 0.144(19) 0.138(19) 0.139(18) -0.041(10) -0.035(10) -0.024(10)
N6 0.084(9) 0.070(9) 0.088(9) -0.038(7) -0.017(7) -0.015(7)
C1A 0.123(10) 0.113(9) 0.118(9) -0.039(7) -0.022(7) -0.034(7)
C1B 0.120(11) 0.111(10) 0.116(10) -0.041(8) -0.026(8) -0.040(8)
C2A 0.124(11) 0.116(10) 0.122(11) -0.038(9) -0.020(8) -0.033(9)
C2B 0.123(10) 0.115(10) 0.120(10) -0.039(8) -0.022(8) -0.033(8)
C3A 0.124(10) 0.115(10) 0.120(10) -0.037(8) -0.023(8) -0.035(8)
C3B 0.121(12) 0.115(11) 0.120(11) -0.037(9) -0.026(9) -0.039(9)
C4 0.097(10) 0.098(10) 0.118(11) -0.030(8) -0.019(8) -0.035(8)
C5A 0.131(19) 0.125(19) 0.14(2) -0.036(14) -0.044(14) -0.080(15)
C5B 0.10(3) 0.09(3) 0.10(3) -0.039(19) -0.034(19) -0.035(19)
C6A 0.106(17) 0.095(17) 0.111(18) -0.020(13) -0.040(13) -0.047(13)
C6B 0.12(4) 0.13(4) 0.13(4) -0.04(2) -0.03(2) -0.04(2)
C7 0.078(14) 0.124(18) 0.14(2) -0.070(16) -0.023(13) -0.026(13)
C8A 0.07(2) 0.067(19) 0.09(2) -0.035(15) -0.009(15) -0.027(14)
C8B 0.12(2) 0.15(3) 0.15(3) -0.040(18) -0.050(18) -0.026(17)
C9A 0.11(3) 0.10(3) 0.10(3) -0.023(17) -0.026(18) -0.039(18)
C9B 0.10(2) 0.13(2) 0.11(2) -0.059(16) -0.023(15) -0.033(16)
C10 0.083(13) 0.104(15) 0.079(13) -0.037(11) -0.039(11) 0.009(11)
C11 0.125(19) 0.14(2) 0.076(13) -0.063(14) -0.045(13) 0.023(15)
C12 0.109(18) 0.128(19) 0.090(15) -0.037(14) -0.048(13) -0.002(14)
C13 0.072(12) 0.080(12) 0.083(13) -0.008(10) -0.011(10) -0.018(10)
C14 0.085(16) 0.103(19) 0.16(3) 0.000(17) -0.027(16) -0.005(14)
C15 0.091(15) 0.108(17) 0.096(16) 0.005(13) -0.006(12) -0.042(13)
C16 0.078(13) 0.099(15) 0.089(14) -0.001(12) -0.007(11) -0.032(12)
C17 0.083(16) 0.12(2) 0.16(2) -0.059(19) 0.013(15) -0.047(15)
C18 0.124(16) 0.150(18) 0.154(18) 0.014(14) -0.043(14) -0.054(14)
C19 0.084(13) 0.073(11) 0.090(13) -0.026(10) -0.035(10) -0.009(9)
C20 0.094(13) 0.112(14) 0.145(16) -0.018(12) -0.052(12) -0.036(11)
C21 0.084(14) 0.092(14) 0.113(17) -0.006(13) -0.031(12) -0.032(12)
C22 0.097(16) 0.073(12) 0.129(19) -0.040(13) -0.039(14) 0.017(11)
C23 0.14(2) 0.089(15) 0.087(15) 0.012(13) -0.043(15) 0.022(15)
C24 0.15(3) 0.12(2) 0.14(2) -0.008(18) -0.09(2) 0.00(2)
C25 0.092(16) 0.095(16) 0.105(17) -0.027(13) 0.009(13) -0.035(13)
C26 0.22(4) 0.101(19) 0.15(3) -0.018(19) -0.05(3) -0.09(2)
C27 0.111(14) 0.107(14) 0.144(16) -0.023(12) -0.047(12) -0.048(11)
C28 0.051(9) 0.104(14) 0.097(14) -0.054(12) -0.008(9) -0.010(9)
C29 0.111(15) 0.146(17) 0.147(16) -0.059(13) -0.052(13) -0.017(13)
C30 0.112(15) 0.168(18) 0.125(16) -0.071(13) -0.030(12) -0.020(13)
C31 0.107(17) 0.070(11) 0.090(14) 0.006(10) -0.041(13) -0.022(11)
C32 0.130(15) 0.105(13) 0.132(15) -0.052(12) -0.065(12) -0.017(11)
C33 0.044(10) 0.14(2) 0.19(3) -0.07(2) -0.008(13) -0.033(12)
C34 0.108(17) 0.082(14) 0.087(15) -0.015(12) -0.029(13) 0.032(13)
C35 0.15(3) 0.085(16) 0.12(2) 0.050(15) -0.032(18) -0.028(17)
C36 0.144(16) 0.110(14) 0.088(13) -0.019(11) -0.031(12) 0.010(13)
C37 0.105(18) 0.081(14) 0.15(2) -0.035(15) -0.013(16) -0.024(13)
C38 0.16(2) 0.15(2) 0.21(2) -0.049(16) -0.029(16) -0.029(16)
C39 0.20(2) 0.20(2) 0.21(2) -0.036(17) -0.051(18) -0.047(18)
C40 0.128(12) 0.109(11) 0.117(11) -0.039(8) -0.038(8) -0.013(8)
C41 0.18(2) 0.148(19) 0.156(19) -0.024(15) -0.049(16) -0.046(16)
C42 0.155(18) 0.109(15) 0.131(17) -0.007(13) -0.028(14) -0.020(14)
C43 0.114(12) 0.120(12) 0.136(12) -0.026(9) -0.036(9) -0.018(9)
C44 0.16(2) 0.16(2) 0.21(2) -0.035(16) -0.055(16) -0.017(16)
C45 0.064(12) 0.118(18) 0.15(2) -0.065(17) -0.010(13) 0.001(12)
C46 0.17(2) 0.064(11) 0.081(13) -0.031(10) -0.052(14) -0.004(13)
C47 0.20(2) 0.16(2) 0.143(18) -0.070(15) -0.023(15) -0.040(16)
C48 0.171(19) 0.167(19) 0.132(16) -0.079(14) -0.060(14) -0.010(14)
C49 0.105(14) 0.021(6) 0.107(14) -0.014(8) -0.045(12) 0.014(8)
C50 0.062(9) 0.028(6) 0.062(9) -0.018(6) -0.014(7) 0.011(6)
C51 0.053(9) 0.054(8) 0.080(11) -0.017(8) -0.014(8) 0.005(7)
C52 0.058(9) 0.040(7) 0.075(10) -0.017(7) -0.016(7) -0.004(6)
C53 0.040(7) 0.031(6) 0.063(8) -0.015(6) -0.010(6) 0.000(5)
C54 0.050(8) 0.045(7) 0.098(12) -0.031(8) -0.026(8) 0.009(6)
C55 0.075(11) 0.038(7) 0.087(11) -0.015(7) -0.035(9) -0.013(7)
C56 0.056(8) 0.048(7) 0.055(8) -0.022(6) -0.015(6) -0.003(6)
C57 0.051(8) 0.043(6) 0.050(8) -0.013(6) -0.012(6) -0.004(6)
C58 0.061(8) 0.030(6) 0.052(8) -0.010(5) -0.007(6) 0.003(5)
C59 0.073(9) 0.030(6) 0.047(8) 0.001(5) -0.020(7) -0.004(6)
C60 0.056(8) 0.035(6) 0.059(9) -0.013(6) -0.015(6) -0.006(6)
C61 0.055(8) 0.044(7) 0.046(8) -0.013(6) -0.013(6) -0.011(6)
C62 0.051(8) 0.044(7) 0.051(8) -0.012(6) -0.011(6) -0.013(6)
C63 0.072(9) 0.045(7) 0.035(7) -0.016(6) -0.011(6) -0.012(6)
C64 0.055(8) 0.049(7) 0.045(8) -0.020(6) -0.014(6) -0.002(6)
C65 0.065(9) 0.033(6) 0.048(8) -0.007(5) -0.015(7) -0.006(6)
C66 0.047(7) 0.044(6) 0.057(8) -0.016(6) -0.021(6) -0.008(5)
C67 0.055(9) 0.080(10) 0.040(8) -0.016(7) 0.001(6) -0.017(8)
C68 0.058(9) 0.089(12) 0.049(9) -0.009(8) -0.014(7) -0.018(8)
C69 0.069(10) 0.068(9) 0.039(8) -0.008(7) -0.012(7) -0.018(8)
C70 0.059(9) 0.065(9) 0.041(8) -0.009(7) -0.001(6) -0.023(7)
C71 0.068(10) 0.046(7) 0.052(9) -0.018(6) -0.005(7) -0.007(7)
C72 0.072(11) 0.082(11) 0.053(10) -0.023(8) -0.018(9) -0.007(9)
C73 0.126(7) 0.120(7) 0.119(7) -0.042(6) -0.032(6) -0.022(6)
C74 0.123(9) 0.082(7) 0.090(7) -0.036(6) -0.039(7) -0.032(7)
C75 0.126(8) 0.083(6) 0.104(7) -0.024(6) -0.045(6) -0.022(6)
C76 0.133(9) 0.071(7) 0.092(8) -0.017(6) -0.059(7) -0.019(7)
C77 0.119(9) 0.064(7) 0.077(7) -0.012(6) -0.056(7) -0.025(7)
C78 0.141(9) 0.074(7) 0.079(8) -0.018(6) -0.039(7) -0.029(7)
C79 0.133(9) 0.085(7) 0.083(8) -0.022(6) -0.035(7) -0.037(7)
C80 0.063(9) 0.048(7) 0.043(7) -0.015(6) -0.018(6) -0.009(6)
C81 0.062(9) 0.056(8) 0.071(10) -0.025(8) -0.021(8) -0.005(7)
C82 0.065(11) 0.098(13) 0.077(12) -0.059(11) 0.007(9) -0.006(9)
C83 0.043(9) 0.114(15) 0.121(16) -0.081(13) -0.021(9) 0.010(9)
C84 0.046(7) 0.048(7) 0.052(8) -0.024(6) -0.005(6) 0.004(6)
C85 0.065(9) 0.048(7) 0.059(9) -0.013(6) -0.017(7) -0.019(6)
C86 0.060(9) 0.054(8) 0.066(10) -0.016(7) -0.019(7) -0.011(7)
C87 0.051(9) 0.079(10) 0.081(11) -0.035(9) -0.021(8) -0.012(8)
C88 0.052(8) 0.048(7) 0.051(8) -0.006(6) -0.020(6) -0.002(6)
C89 0.057(8) 0.043(7) 0.055(8) -0.013(6) -0.016(7) 0.000(6)
C90 0.057(9) 0.061(9) 0.060(9) -0.020(7) -0.009(7) 0.000(7)
C91 0.078(9) 0.079(9) 0.102(10) -0.011(7) -0.020(7) -0.006(7)
C92 0.083(14) 0.091(15) 0.081(14) 0.023(11) 0.005(10) -0.017(12)
C93 0.053(9) 0.069(10) 0.058(9) -0.012(8) -0.018(7) 0.013(7)
C94 0.064(11) 0.076(12) 0.089(14) 0.013(10) -0.013(10) 0.012(9)
C95 0.064(11) 0.062(10) 0.080(12) -0.005(9) -0.012(9) 0.001(8)
C96 0.075(11) 0.071(10) 0.058(10) -0.019(9) -0.012(9) 0.019(9)
C97 0.19(3) 0.103(17) 0.13(2) -0.039(17) -0.10(2) -0.023(18)
C98 0.22(4) 0.14(2) 0.100(19) -0.044(18) -0.10(2) -0.04(2)
C99 0.110(19) 0.111(19) 0.049(12) 0.017(12) 0.005(12) -0.047(16)
C100 0.086(17) 0.17(3) 0.10(2) -0.03(2) -0.028(15) -0.052(19)
C101 0.122(12) 0.121(12) 0.122(12) -0.037(9) -0.034(9) -0.021(9)
C102 0.173(18) 0.176(18) 0.174(17) -0.047(10) -0.044(10) -0.027(10)
C103 0.124(19) 0.127(19) 0.123(19) -0.038(11) -0.032(10) -0.028(10)
C104 0.16(3) 0.17(3) 0.17(3) -0.048(19) -0.051(19) -0.036(19)
C105 0.093(9) 0.089(9) 0.095(9) -0.033(7) -0.020(7) -0.014(7)
C106 0.104(12) 0.106(12) 0.108(12) -0.026(10) -0.020(10) -0.015(10)

loop_
_atom_type_symbol
_atom_type_description
_atom_type_scat_dispersion_real
_atom_type_scat_dispersion_imag
_atom_type_scat_source
C C 0.0181 0.0091 'International Tables Vol C Tables 4.2.6.8 and 6.1.1.4'
H H 0.0000 0.0000 'International Tables Vol C Tables 4.2.6.8 and 6.1.1.4'
Ag Ag 0.1306 4.2820 'International Tables Vol C Tables 4.2.6.8 and 6.1.1.4'
F F 0.0727 0.0534 'International Tables Vol C Tables 4.2.6.8 and 6.1.1.4'
N N 0.0311 0.0180 'International Tables Vol C Tables 4.2.6.8 and 6.1.1.4'
O O 0.0492 0.0322 'International Tables Vol C Tables 4.2.6.8 and 6.1.1.4'
P P 0.2955 0.4335 'International Tables Vol C Tables 4.2.6.8 and 6.1.1.4'
S S 0.3331 0.5567 'International Tables Vol C Tables 4.2.6.8 and 6.1.1.4'

loop_
_geom_angle_atom_site_label_1
_geom_angle_atom_site_label_2
_geom_angle_atom_site_label_3
_geom_angle
_geom_angle_site_symmetry_1
_geom_angle_site_symmetry_3
_geom_angle_publ_flag
Ag2A Ag1A Ag9 91.16(7) . . ?
Ag2A Ag1A Ag25 123.23(8) . . ?
Ag25 Ag1A Ag9 130.51(8) . . ?
S2 Ag1A Ag2A 52.30(14) . . ?
S2 Ag1A Ag9 50.15(11) . . ?
S2 Ag1A Ag25 174.71(16) . . ?
S2 Ag1A S9 127.3(2) . . ?
S9 Ag1A Ag2A 76.59(14) . . ?
S9 Ag1A Ag9 155.99(13) . . ?
S9 Ag1A Ag25 49.37(12) . . ?
O9 Ag1A Ag2A 119.0(3) . . ?
O9 Ag1A Ag9 53.2(2) . . ?
O9 Ag1A Ag25 78.1(3) . . ?
O9 Ag1A S2 101.5(3) . . ?
O9 Ag1A S9 115.1(3) . . ?
O18 Ag1A Ag2A 151.8(5) . . ?
O18 Ag1A Ag9 108.4(5) . . ?
O18 Ag1A Ag25 57.9(4) . . ?
O18 Ag1A S2 127.4(5) . . ?
O18 Ag1A S9 91.0(5) . . ?
O18 Ag1A O9 89.2(6) . . ?
S2 Ag1B Ag2B 47.2(4) . . ?
S9 Ag1B Ag2B 130.6(9) . . ?
S9 Ag1B S2 174.0(7) . . ?
Ag1A Ag2A Ag3A 112.82(8) . . ?
Ag1A Ag2A Ag11 158.23(7) . . ?
Ag11 Ag2A Ag3A 63.48(6) . . ?
S1A Ag2A Ag1A 135.7(3) . . ?
S1A Ag2A Ag3A 111.5(3) . . ?
S1A Ag2A Ag11 52.1(3) . . ?
S2 Ag2A Ag1A 55.85(16) . . ?
S2 Ag2A Ag3A 58.42(17) . . ?
S2 Ag2A Ag11 121.06(17) . . ?
S2 Ag2A S1A 166.2(4) . . ?
Ag1B Ag2B Ag3B 93.6(5) . . ?
Ag1B Ag2B Ag11 107.5(5) . . ?
Ag3B Ag2B Ag11 85.6(4) . . ?
S1B Ag2B Ag1B 80.4(8) . . ?
S1B Ag2B Ag3B 127.2(7) . . ?
S1B Ag2B Ag11 48.4(6) . . ?
S2 Ag2B Ag1B 60.4(5) . . ?
S2 Ag2B Ag3B 43.4(3) . . ?
S2 Ag2B Ag11 120.6(5) . . ?
S2 Ag2B S1B 134.7(9) . . ?
Ag2A Ag3A Ag11 56.18(6) . . ?
Ag4A Ag3A Ag2A 158.47(11) . . ?
Ag4A Ag3A Ag11 102.68(9) . . ?
S2 Ag3A Ag2A 48.32(11) . . ?
S2 Ag3A Ag4A 150.70(15) . . ?
S2 Ag3A Ag11 103.89(13) . . ?
S2 Ag3A S11 101.38(16) . . ?
S2 Ag3A S13 150.28(18) . . ?
S11 Ag3A Ag2A 140.70(13) . . ?
S11 Ag3A Ag4A 50.11(11) . . ?
S11 Ag3A Ag11 135.01(12) . . ?
S13 Ag3A Ag2A 101.97(13) . . ?
S13 Ag3A Ag4A 58.42(12) . . ?
S13 Ag3A Ag11 46.96(11) . . ?
S13 Ag3A S11 105.03(15) . . ?
O26 Ag3A Ag2A 116.3(5) . . ?
O26 Ag3A Ag4A 74.5(5) . . ?
O26 Ag3A Ag11 115.3(5) . . ?
O26 Ag3A S2 104.6(5) . . ?
O26 Ag3A S11 93.1(5) . . ?
O26 Ag3A S13 87.4(5) . . ?
Ag4B Ag3B Ag2B 84.5(3) . . ?
Ag4B Ag3B Ag9 173.70(16) . . ?
Ag4B Ag3B Ag10 104.97(14) . . ?
Ag9 Ag3B Ag2B 99.4(3) . . ?
Ag9 Ag3B Ag10 72.54(9) . . ?
Ag10 Ag3B Ag2B 162.5(3) . . ?
S2 Ag3B Ag2B 45.1(3) . . ?
S2 Ag3B Ag4B 125.2(2) . . ?
S2 Ag3B Ag9 56.98(17) . . ?
S2 Ag3B Ag10 129.5(2) . . ?
S2 Ag3B S11 154.3(2) . . ?
S11 Ag3B Ag2B 141.0(3) . . ?
S11 Ag3B Ag4B 57.71(16) . . ?
S11 Ag3B Ag9 117.42(16) . . ?
S11 Ag3B Ag10 53.10(12) . . ?
Ag3A Ag4A Ag5A 98.61(10) . . ?
Ag3A Ag4A Ag7A 107.9(2) . 2_676 ?
Ag7A Ag4A Ag5A 101.23(17) 2_676 . ?
S6 Ag4A Ag3A 156.42(15) 2_676 . ?
S6 Ag4A Ag5A 58.74(12) 2_676 . ?
S6 Ag4A Ag7A 73.5(2) 2_676 2_676 ?
S6 Ag4A S13 104.00(17) 2_676 . ?
S11 Ag4A Ag3A 62.32(13) . . ?
S11 Ag4A Ag5A 127.15(14) . . ?
S11 Ag4A Ag7A 50.6(2) . 2_676 ?
S11 Ag4A S6 124.11(16) . 2_676 ?
S11 Ag4A S13 115.74(18) . . ?
S11 Ag4A O25 111.4(6) . . ?
S13 Ag4A Ag3A 57.77(14) . . ?
S13 Ag4A Ag5A 48.78(13) . . ?
S13 Ag4A Ag7A 135.26(16) . 2_676 ?
O25 Ag4A Ag3A 87.8(6) . . ?
O25 Ag4A Ag5A 116.8(6) . . ?
O25 Ag4A Ag7A 136.3(6) . 2_676 ?
O25 Ag4A S6 107.6(6) . 2_676 ?
O25 Ag4A S13 87.9(6) . . ?
Ag5B Ag4B Ag3B 119.0(3) . . ?
S11 Ag4B Ag3B 50.64(15) . . ?
S11 Ag4B Ag5B 96.9(3) . . ?
S13 Ag4B Ag3B 109.9(3) . . ?
S13 Ag4B Ag5B 56.7(3) . . ?
S13 Ag4B S11 137.7(3) . . ?
Ag4A Ag5A Ag23 103.05(13) . 2_676 ?
Ag13 Ag5A Ag4A 135.20(10) . . ?
Ag13 Ag5A Ag23 104.32(8) . 2_676 ?
Ag13 Ag5A S6 143.89(13) . 2_676 ?
S6 Ag5A Ag4A 53.52(14) 2_676 . ?
S6 Ag5A Ag23 49.91(13) 2_676 2_676 ?
S12 Ag5A Ag4A 151.61(16) . . ?
S12 Ag5A Ag13 54.05(13) . . ?
S12 Ag5A Ag23 53.16(11) . 2_676 ?
S12 Ag5A S6 102.48(17) . 2_676 ?
S13 Ag5A Ag4A 59.79(15) . . ?
S13 Ag5A Ag13 99.62(17) . . ?
S13 Ag5A Ag23 155.95(19) . 2_676 ?
S13 Ag5A S6 109.4(2) . 2_676 ?
S13 Ag5A S12 147.7(2) . . ?
S13 Ag5A O5 88.4(4) . 2_676 ?
O5 Ag5A Ag4A 82.1(4) 2_676 . ?
O5 Ag5A Ag13 56.4(4) 2_676 . ?
O5 Ag5A Ag23 106.8(3) 2_676 2_676 ?
O5 Ag5A S6 102.5(4) 2_676 2_676 ?
O5 Ag5A S12 90.2(4) 2_676 . ?
Ag23 Ag5B Ag7B 90.2(2) 2_676 2_676 ?
S6 Ag5B Ag4B 105.2(6) 2_676 . ?
S6 Ag5B Ag7B 57.4(4) 2_676 2_676 ?
S6 Ag5B Ag23 50.6(3) 2_676 2_676 ?
S6 Ag5B S13 141.0(5) 2_676 . ?
S6 Ag5B O5 127.6(4) 2_676 2_676 ?
S13 Ag5B Ag4B 50.2(3) . . ?
S13 Ag5B Ag7B 125.0(6) . 2_676 ?
S13 Ag5B Ag23 144.3(6) . 2_676 ?
S13 Ag5B O5 88.7(4) . 2_676 ?
O5 Ag5B Ag4B 96.4(5) 2_676 . ?
O5 Ag5B Ag7B 83.3(5) 2_676 2_676 ?
O5 Ag5B Ag23 102.7(5) 2_676 2_676 ?
Ag12 Ag6A Ag13 93.78(10) . . ?
S10 Ag6A Ag12 98.18(14) . . ?
S10 Ag6A Ag13 106.1(2) . . ?
S14 Ag6A Ag12 51.61(12) . . ?
S14 Ag6A Ag13 48.83(13) . . ?
S14 Ag6A S10 128.5(2) . . ?
S14 Ag6A O22 98.6(5) . . ?
S14 Ag6A N5 104.7(13) . . ?
O22 Ag6A Ag12 150.1(5) . . ?
O22 Ag6A Ag13 58.4(5) . . ?
O22 Ag6A S10 100.0(5) . . ?
N5 Ag6A Ag12 99.4(13) . . ?
N5 Ag6A Ag13 126.5(13) . . ?
N5 Ag6A S10 122.6(13) . . ?
N5 Ag6A O22 90.5(13) . . ?
Ag12 Ag6B Ag13 102.73(13) . . ?
Ag12 Ag6B Ag15 156.1(3) . . ?
Ag12 Ag6B Ag16 75.31(14) . . ?
Ag13 Ag6B Ag16 139.2(2) . . ?
Ag15 Ag6B Ag13 78.23(10) . . ?
Ag15 Ag6B Ag16 88.37(14) . . ?
S10 Ag6B Ag12 120.4(3) . . ?
S10 Ag6B Ag13 130.9(2) . . ?
S10 Ag6B Ag15 52.74(15) . . ?
S10 Ag6B Ag16 48.19(17) . . ?
S10 Ag6B S14 173.4(4) . . ?
S14 Ag6B Ag12 54.51(13) . . ?
S14 Ag6B Ag13 51.60(14) . . ?
S14 Ag6B Ag15 129.68(19) . . ?
S14 Ag6B Ag16 125.4(2) . . ?
Ag4A Ag7A Ag10 94.54(19) 2_676 2_676 ?
Ag4A Ag7A Ag18 89.9(2) 2_676 . ?
Ag10 Ag7A Ag18 166.6(2) 2_676 . ?
Ag16 Ag7A Ag4A 145.9(3) . 2_676 ?
Ag16 Ag7A Ag10 69.7(2) . 2_676 ?
Ag16 Ag7A Ag18 112.50(18) . . ?
S7 Ag7A Ag4A 129.8(3) . 2_676 ?
S7 Ag7A Ag10 124.1(3) . 2_676 ?
S7 Ag7A Ag16 54.45(13) . . ?
S7 Ag7A Ag18 60.3(2) . . ?
S11 Ag7A Ag4A 51.73(14) 2_676 2_676 ?
S11 Ag7A Ag10 49.3(2) 2_676 2_676 ?
S11 Ag7A Ag16 98.4(4) 2_676 . ?
S11 Ag7A Ag18 139.7(3) 2_676 . ?
S11 Ag7A S7 131.8(3) 2_676 . ?
O4 Ag7A Ag4A 94.3(3) . 2_676 ?
O4 Ag7A Ag10 59.2(4) . 2_676 ?
O4 Ag7A Ag16 102.1(4) . . ?
O4 Ag7A Ag18 107.9(4) . . ?
O4 Ag7A S7 131.4(4) . . ?
O4 Ag7A S11 89.3(4) . 2_676 ?
Ag16 Ag7B Ag5B 159.2(4) . 2_676 ?
Ag18 Ag7B Ag5B 87.8(5) . 2_676 ?
Ag18 Ag7B Ag16 110.8(4) . . ?
Ag18 Ag7B S6 52.1(3) . . ?
S6 Ag7B Ag5B 39.6(3) . 2_676 ?
S6 Ag7B Ag16 161.1(3) . . ?
S7 Ag7B Ag5B 153.8(6) . 2_676 ?
S7 Ag7B Ag16 46.8(3) . . ?
S7 Ag7B Ag18 66.78(18) . . ?
S7 Ag7B S6 114.4(5) . . ?
S7 Ag7B S11 118.5(5) . 2_676 ?
S11 Ag7B Ag5B 82.9(4) 2_676 2_676 ?
S11 Ag7B Ag16 82.3(5) 2_676 . ?
S11 Ag7B Ag18 158.7(7) 2_676 . ?
S11 Ag7B S6 111.8(6) 2_676 . ?
O4 Ag7B Ag5B 78.3(4) . 2_676 ?
O4 Ag7B Ag16 84.9(6) . . ?
O4 Ag7B Ag18 116.8(3) . . ?
O4 Ag7B S6 109.3(5) . . ?
O4 Ag7B S7 118.1(8) . . ?
O4 Ag7B S11 80.1(4) . 2_676 ?
Ag9 Ag8A Ag24 129.28(17) . . ?
Ag14 Ag8A Ag9 91.53(6) 2_676 . ?
Ag14 Ag8A Ag24 135.0(2) 2_676 . ?
S3 Ag8A Ag9 51.52(13) 2_676 . ?
S3 Ag8A Ag14 50.66(13) 2_676 2_676 ?
S3 Ag8A Ag24 169.8(2) 2_676 . ?
S3 Ag8A S4 137.4(3) 2_676 . ?
S4 Ag8A Ag9 151.86(13) . . ?
S4 Ag8A Ag14 87.1(2) . 2_676 ?
S4 Ag8A Ag24 48.15(9) . . ?
O9 Ag8A Ag9 53.3(3) . . ?
O9 Ag8A Ag14 133.4(3) . 2_676 ?
O9 Ag8A Ag24 76.8(3) . . ?
O9 Ag8A S3 104.8(3) . 2_676 ?
O9 Ag8A S4 109.8(3) . . ?
O17 Ag8A Ag9 112.3(5) . . ?
O17 Ag8A Ag14 133.4(4) . 2_676 ?
O17 Ag8A Ag24 54.5(4) . . ?
O17 Ag8A S3 115.3(4) . 2_676 ?
O17 Ag8A S4 88.2(5) . . ?
O17 Ag8A O9 91.4(5) . . ?
Ag14 Ag8B S3 57.7(3) 2_676 2_676 ?
S4 Ag8B Ag14 112.3(10) . 2_676 ?
S4 Ag8B S3 167.8(11) . 2_676 ?
Ag8A Ag9 Ag1A 80.48(11) . . ?
S2 Ag9 Ag1A 51.84(14) . . ?
S2 Ag9 Ag3B 45.90(16) . . ?
S2 Ag9 Ag8A 128.31(19) . . ?
S2 Ag9 S3 132.53(16) . 2_676 ?
S2 Ag9 O7 138.8(4) . . ?
S2 Ag9 O9 97.8(3) . . ?
S3 Ag9 Ag1A 119.27(11) 2_676 . ?
S3 Ag9 Ag3B 134.40(13) 2_676 . ?
S3 Ag9 Ag8A 51.77(12) 2_676 . ?
S3 Ag9 O7 78.6(4) 2_676 . ?
S3 Ag9 O9 99.5(3) 2_676 . ?
O7 Ag9 Ag1A 144.9(4) . . ?
O7 Ag9 Ag3B 93.8(4) . . ?
O7 Ag9 Ag8A 91.1(4) . . ?
O7 Ag9 O9 102.6(4) . . ?
O9 Ag9 Ag1A 47.7(2) . . ?
O9 Ag9 Ag3B 125.9(2) . . ?
O9 Ag9 Ag8A 47.7(2) . . ?
Ag7A Ag10 Ag15 124.33(12) 2_676 2_676 ?
S11 Ag10 Ag3B 49.71(13) . . ?
S11 Ag10 Ag7A 48.78(14) . 2_676 ?
S11 Ag10 Ag15 109.03(11) . 2_676 ?
S11 Ag10 O3B 120.7(5) . 2_676 ?
O1A Ag10 Ag7A 76.9(7) 2_676 2_676 ?
O1A Ag10 Ag15 115.9(6) 2_676 2_676 ?
O1A Ag10 S11 123.1(7) 2_676 . ?
O1A Ag10 O3B 36.9(8) 2_676 2_676 ?
O3B Ag10 Ag3B 169.5(5) 2_676 . ?
O7 Ag10 Ag3B 99.6(4) . . ?
O7 Ag10 Ag7A 165.5(5) . 2_676 ?
O7 Ag10 Ag15 51.1(4) . 2_676 ?
O7 Ag10 S11 143.6(4) . . ?
O7 Ag10 O1A 92.9(8) . 2_676 ?
O7 Ag10 O3B 90.9(7) . 2_676 ?
Ag2A Ag11 Ag3A 60.34(6) . . ?
Ag2A Ag11 Ag12 84.21(5) . . ?
Ag2B Ag11 Ag12 109.5(3) . . ?
Ag3A Ag11 Ag12 124.01(7) . . ?
S1A Ag11 Ag2A 53.5(4) . . ?
S1A Ag11 Ag3A 109.8(4) . . ?
S1A Ag11 Ag12 70.6(4) . . ?
S1A Ag11 S14 106.2(4) . . ?
S1B Ag11 Ag2B 53.1(7) . . ?
S1B Ag11 Ag12 78.4(6) . . ?
S1B Ag11 S14 117.4(6) . . ?
S13 Ag11 Ag2A 115.83(16) . . ?
S13 Ag11 Ag2B 93.9(3) . . ?
S13 Ag11 Ag3A 57.02(15) . . ?
S13 Ag11 Ag12 143.86(13) . . ?
S13 Ag11 S1A 145.5(4) . . ?
S13 Ag11 S1B 137.2(6) . . ?
S13 Ag11 S14 103.39(17) . . ?
S14 Ag11 Ag2A 130.55(12) . . ?
S14 Ag11 Ag2B 155.2(3) . . ?
S14 Ag11 Ag3A 134.55(10) . . ?
S14 Ag11 Ag12 47.19(11) . . ?
Ag6A Ag12 Ag11 105.06(9) . . ?
Ag6B Ag12 Ag11 100.11(10) . . ?
S8 Ag12 Ag6A 125.28(15) . . ?
S8 Ag12 Ag6B 129.44(15) . . ?
S8 Ag12 Ag11 129.17(13) . . ?
S8 Ag12 S14 161.60(14) . . ?
S8 Ag12 O3A 107.4(8) . . ?
S14 Ag12 Ag6A 52.43(13) . . ?
S14 Ag12 Ag6B 56.18(14) . . ?
S14 Ag12 Ag11 54.56(11) . . ?
O3A Ag12 Ag6A 81.2(6) . . ?
O3A Ag12 Ag11 84.9(6) . . ?
O3A Ag12 S14 90.6(8) . . ?
Ag5A Ag13 Ag6A 155.17(9) . . ?
Ag5A Ag13 Ag14 100.52(7) . . ?
Ag6B Ag13 Ag14 101.25(10) . . ?
Ag14 Ag13 Ag6A 101.11(9) . . ?
S12 Ag13 Ag5A 59.71(13) . . ?
S12 Ag13 Ag6A 145.11(15) . . ?
S12 Ag13 Ag6B 151.32(16) . . ?
S12 Ag13 Ag14 50.22(12) . . ?
S12 Ag13 O5 94.6(4) . 2_676 ?
S14 Ag13 Ag5A 109.58(13) . . ?
S14 Ag13 Ag6A 49.06(13) . . ?
S14 Ag13 Ag6B 52.52(13) . . ?
S14 Ag13 Ag14 149.81(14) . . ?
S14 Ag13 S12 152.47(16) . . ?
S14 Ag13 O5 99.6(3) . 2_676 ?
O5 Ag13 Ag5A 57.2(4) 2_676 . ?
O5 Ag13 Ag6A 108.8(4) 2_676 . ?
O5 Ag13 Ag6B 90.3(4) 2_676 . ?
O5 Ag13 Ag14 94.6(3) 2_676 . ?
Ag8A Ag14 Ag13 128.99(7) 2_676 . ?
Ag8A Ag14 Ag15 95.45(10) 2_676 . ?
Ag8B Ag14 Ag13 126.6(2) 2_676 . ?
Ag8B Ag14 Ag15 104.1(4) 2_676 . ?
Ag8B Ag14 O21 138.4(5) 2_676 . ?
Ag13 Ag14 Ag15 73.68(6) . . ?
S3 Ag14 Ag8A 53.93(13) . 2_676 ?
S3 Ag14 Ag8B 63.6(4) . 2_676 ?
S3 Ag14 Ag13 118.61(12) . . ?
S3 Ag14 Ag15 48.41(10) . . ?
S3 Ag14 O21 110.8(5) . . ?
S12 Ag14 Ag8A 106.89(14) . 2_676 ?
S12 Ag14 Ag8B 98.2(4) . 2_676 ?
S12 Ag14 Ag13 50.95(12) . . ?
S12 Ag14 Ag15 122.54(12) . . ?
S12 Ag14 S3 149.32(16) . . ?
S12 Ag14 O21 99.2(5) . . ?
O21 Ag14 Ag8A 137.8(5) . 2_676 ?
O21 Ag14 Ag13 93.2(5) . . ?
O21 Ag14 Ag15 97.8(5) . . ?
Ag6B Ag15 Ag14 99.76(11) . . ?
Ag14 Ag15 Ag10 125.06(6) . 2_676 ?
S3 Ag15 Ag6B 148.89(17) . . ?
S3 Ag15 Ag10 108.14(12) . 2_676 ?
S3 Ag15 Ag14 49.19(12) . . ?
S3 Ag15 O7 80.7(4) . 2_676 ?
S10 Ag15 Ag6B 44.06(18) . . ?
S10 Ag15 Ag10 75.35(12) . 2_676 ?
S10 Ag15 Ag14 141.14(17) . . ?
S10 Ag15 S3 164.73(18) . . ?
S10 Ag15 O7 109.5(4) . 2_676 ?
O7 Ag15 Ag6B 95.2(4) 2_676 . ?
O7 Ag15 Ag10 42.1(4) 2_676 2_676 ?
O7 Ag15 Ag14 83.0(4) 2_676 . ?
Ag7A Ag16 Ag17 101.66(19) . . ?
Ag7B Ag16 Ag6B 146.82(17) . . ?
Ag17 Ag16 Ag6B 111.82(8) . . ?
Ag17 Ag16 Ag7B 96.76(12) . . ?
S7 Ag16 Ag6B 162.59(13) . . ?
S7 Ag16 Ag7A 56.59(19) . . ?
S7 Ag16 Ag7B 50.59(17) . . ?
S7 Ag16 Ag17 53.70(9) . . ?
S7 Ag16 S10 142.49(16) . . ?
S10 Ag16 Ag6B 38.76(16) . . ?
S10 Ag16 Ag7A 120.9(2) . . ?
S10 Ag16 Ag7B 124.67(19) . . ?
S10 Ag16 Ag17 135.39(15) . . ?
O3A Ag16 Ag7A 108.8(8) . . ?
O3A Ag16 Ag17 91.7(9) . . ?
O3A Ag16 S7 130.4(7) . . ?
O3A Ag16 S10 87.0(7) . . ?
O3B Ag16 Ag6B 63.3(6) . . ?
O3B Ag16 Ag7B 91.8(7) . . ?
O3B Ag16 Ag17 110.0(5) . . ?
O3B Ag16 S7 127.8(6) . . ?
O3B Ag16 S10 86.6(6) . . ?
Ag16 Ag17 Ag19 121.70(6) . . ?
S7 Ag17 Ag16 52.08(10) . . ?
S7 Ag17 Ag19 71.28(10) . . ?
S7 Ag17 S15 113.78(14) . . ?
S7 Ag17 O11 82.9(3) . . ?
S8 Ag17 Ag16 98.88(11) . . ?
S8 Ag17 Ag19 137.69(11) . . ?
S8 Ag17 S7 150.75(15) . . ?
S8 Ag17 S15 94.90(14) . . ?
S8 Ag17 O11 98.0(3) . . ?
S15 Ag17 Ag16 165.39(11) . . ?
S15 Ag17 Ag19 46.36(9) . . ?
O11 Ag17 Ag16 82.3(3) . . ?
O11 Ag17 Ag19 77.8(2) . . ?
O11 Ag17 S15 100.6(3) . . ?
Ag7A Ag18 Ag19 108.98(10) . . ?
Ag7B Ag18 Ag19 116.4(4) . . ?
Ag7B Ag18 Ag22 150.2(2) . . ?
Ag7B Ag18 S7 53.6(3) . . ?
Ag22 Ag18 Ag7A 153.35(11) . . ?
Ag22 Ag18 Ag19 85.46(6) . . ?
S5 Ag18 Ag7A 153.42(14) . . ?
S5 Ag18 Ag7B 159.1(3) . . ?
S5 Ag18 Ag19 47.42(10) . . ?
S5 Ag18 Ag22 50.46(11) . . ?
S5 Ag18 S7 106.05(13) . . ?
S6 Ag18 Ag7A 72.68(15) . . ?
S6 Ag18 Ag7B 65.1(4) . . ?
S6 Ag18 Ag19 175.45(12) . . ?
S6 Ag18 Ag22 94.70(14) . . ?
S6 Ag18 S5 129.85(16) . . ?
S6 Ag18 S7 114.22(16) . . ?
S7 Ag18 Ag7A 47.38(12) . . ?
S7 Ag18 Ag19 65.76(9) . . ?
S7 Ag18 Ag22 151.07(10) . . ?
O12 Ag18 Ag7A 60.6(3) . . ?
O12 Ag18 Ag7B 64.7(4) . . ?
O12 Ag18 Ag19 84.4(2) . . ?
O12 Ag18 Ag22 100.3(3) . . ?
O12 Ag18 S5 118.7(3) . . ?
O12 Ag18 S6 100.0(3) . . ?
O12 Ag18 S7 75.1(3) . . ?
Ag17 Ag19 Ag18 93.09(6) . . ?
Ag20 Ag19 Ag17 158.89(6) 2_765 . ?
Ag20 Ag19 Ag18 93.38(5) 2_765 . ?
Ag21 Ag19 Ag17 104.44(5) . . ?
Ag21 Ag19 Ag18 147.51(6) . . ?
Ag21 Ag19 Ag20 61.28(5) . 2_765 ?
S5 Ag19 Ag17 141.26(14) . . ?
S5 Ag19 Ag18 50.35(11) . . ?
S5 Ag19 Ag20 53.29(13) . 2_765 ?
S5 Ag19 Ag21 113.70(14) . . ?
S5 Ag19 O10 94.2(3) . . ?
S15 Ag19 Ag17 57.26(10) . . ?
S15 Ag19 Ag18 150.34(12) . . ?
S15 Ag19 Ag20 114.68(12) . 2_765 ?
S15 Ag19 Ag21 54.54(10) . . ?
S15 Ag19 S5 157.07(16) . . ?
S15 Ag19 O10 102.8(3) . . ?
O10 Ag19 Ag17 83.9(2) . . ?
O10 Ag19 Ag18 72.0(3) . . ?
O10 Ag19 Ag20 79.0(2) . 2_765 ?
O10 Ag19 Ag21 82.7(3) . . ?
Ag19 Ag20 Ag21 58.58(4) 2_765 2_765 ?
Ag19 Ag20 Ag22 86.66(5) 2_765 2_765 ?
Ag21 Ag20 Ag22 138.19(5) 2_765 2_765 ?
Ag24 Ag20 Ag19 86.65(5) 2_765 2_765 ?
Ag24 Ag20 Ag21 94.26(5) 2_765 2_765 ?
Ag24 Ag20 Ag22 58.41(4) 2_765 2_765 ?
S5 Ag20 Ag19 50.29(10) 2_765 2_765 ?
S5 Ag20 Ag21 108.10(11) 2_765 2_765 ?
S5 Ag20 Ag22 48.66(10) 2_765 2_765 ?
S5 Ag20 Ag24 91.14(10) 2_765 2_765 ?
S16 Ag20 Ag19 90.07(10) 2_765 2_765 ?
S16 Ag20 Ag21 52.77(10) 2_765 2_765 ?
S16 Ag20 Ag22 110.75(10) 2_765 2_765 ?
S16 Ag20 Ag24 52.35(9) 2_765 2_765 ?
S16 Ag20 S5 129.98(14) 2_765 2_765 ?
O15 Ag20 Ag19 158.9(4) . 2_765 ?
O15 Ag20 Ag21 142.0(3) . 2_765 ?
O15 Ag20 Ag22 76.2(3) . 2_765 ?
O15 Ag20 Ag24 94.6(3) . 2_765 ?
O15 Ag20 S5 108.6(4) . 2_765 ?
O15 Ag20 S16 107.4(4) . 2_765 ?
O20 Ag20 Ag19 101.7(3) . 2_765 ?
O20 Ag20 Ag21 78.0(3) . 2_765 ?
O20 Ag20 Ag22 136.1(4) . 2_765 ?
O20 Ag20 Ag24 163.0(4) . 2_765 ?
O20 Ag20 S5 105.6(4) . 2_765 ?
O20 Ag20 S16 112.3(4) . 2_765 ?
O20 Ag20 O15 83.0(4) . . ?
Ag19 Ag21 Ag20 60.14(5) . 2_765 ?
Ag19 Ag21 Ag26 83.27(5) . . ?
Ag20 Ag21 Ag26 135.87(5) 2_765 . ?
Ag25 Ag21 Ag19 84.33(5) . . ?
Ag25 Ag21 Ag20 92.41(5) . 2_765 ?
Ag25 Ag21 Ag26 57.89(4) . . ?
S15 Ag21 Ag19 50.40(9) . . ?
S15 Ag21 Ag20 109.51(10) . 2_765 ?
S15 Ag21 Ag25 91.58(10) . . ?
S15 Ag21 Ag26 47.68(10) . . ?
S15 Ag21 S16 131.67(13) . . ?
S15 Ag21 N6 96.2(6) . . ?
S16 Ag21 Ag19 90.48(10) . . ?
S16 Ag21 Ag20 51.70(11) . 2_765 ?
S16 Ag21 Ag25 52.36(11) . . ?
S16 Ag21 Ag26 110.25(11) . . ?
S16 Ag21 N6 113.1(7) . . ?
O19 Ag21 Ag19 107.6(4) 2_765 . ?
O19 Ag21 Ag20 81.7(3) 2_765 2_765 ?
O19 Ag21 Ag25 161.3(4) 2_765 . ?
O19 Ag21 Ag26 136.3(3) 2_765 . ?
O19 Ag21 S15 107.1(4) 2_765 . ?
O19 Ag21 S16 111.8(4) 2_765 . ?
O19 Ag21 N6 86.8(7) 2_765 . ?
N6 Ag21 Ag19 145.9(6) . . ?
N6 Ag21 Ag20 154.0(6) . 2_765 ?
N6 Ag21 Ag25 91.0(7) . . ?
N6 Ag21 Ag26 66.0(6) . . ?
Ag18 Ag22 Ag20 94.33(5) . 2_765 ?
Ag23 Ag22 Ag18 69.12(5) . . ?
Ag23 Ag22 Ag20 155.60(6) . 2_765 ?
Ag23 Ag22 Ag24 104.60(5) . . ?
Ag24 Ag22 Ag18 93.48(5) . . ?
Ag24 Ag22 Ag20 57.10(4) . 2_765 ?
S4 Ag22 Ag18 95.38(10) . . ?
S4 Ag22 Ag20 108.38(11) . 2_765 ?
S4 Ag22 Ag23 57.89(10) . . ?
S4 Ag22 Ag24 51.58(10) . . ?
S5 Ag22 Ag18 53.24(12) . . ?
S5 Ag22 Ag20 51.01(12) . 2_765 ?
S5 Ag22 Ag23 120.87(13) . . ?
S5 Ag22 Ag24 91.81(11) . . ?
S5 Ag22 S4 132.78(14) . . ?
O24 Ag22 Ag18 129.6(5) . . ?
O24 Ag22 Ag20 118.6(5) . 2_765 ?
O24 Ag22 Ag23 85.7(5) . . ?
O24 Ag22 Ag24 135.9(4) . . ?
O24 Ag22 S4 107.3(4) . . ?
O24 Ag22 S5 119.8(4) . . ?
Ag5A Ag23 Ag5B 19.5(2) 2_676 2_676 ?
Ag22 Ag23 Ag5A 155.17(10) . 2_676 ?
Ag22 Ag23 Ag5B 135.7(3) . 2_676 ?
S4 Ag23 Ag5A 137.23(11) . 2_676 ?
S4 Ag23 Ag5B 137.31(17) . 2_676 ?
S4 Ag23 Ag22 52.68(9) . . ?
S6 Ag23 Ag5A 59.49(14) . 2_676 ?
S6 Ag23 Ag5B 41.0(3) . 2_676 ?
S6 Ag23 Ag22 96.40(13) . . ?
S6 Ag23 S4 129.80(14) . . ?
S6 Ag23 S12 112.48(17) . 2_676 ?
S12 Ag23 Ag5A 53.71(13) 2_676 2_676 ?
S12 Ag23 Ag5B 71.5(3) 2_676 2_676 ?
S12 Ag23 Ag22 147.42(13) 2_676 . ?
S12 Ag23 S4 95.75(14) 2_676 . ?
O23 Ag23 Ag5A 118.7(5) . 2_676 ?
O23 Ag23 Ag5B 127.5(6) . 2_676 ?
O23 Ag23 Ag22 75.7(5) . . ?
O23 Ag23 S4 94.8(5) . . ?
O23 Ag23 S6 116.7(5) . . ?
O23 Ag23 S12 102.7(5) . 2_676 ?
Ag20 Ag24 Ag8A 156.62(7) 2_765 . ?
Ag20 Ag24 Ag22 64.49(4) 2_765 . ?
Ag22 Ag24 Ag8A 99.81(12) . . ?
S4 Ag24 Ag8A 52.22(16) . . ?
S4 Ag24 Ag20 117.45(12) . 2_765 ?
S4 Ag24 Ag22 53.31(11) . . ?
S4 Ag24 S16 169.48(16) . . ?
S4 Ag24 O10 106.7(3) . . ?
S16 Ag24 Ag8A 138.16(17) . . ?
S16 Ag24 Ag20 53.95(11) . 2_765 ?
S16 Ag24 Ag22 118.44(12) . . ?
S16 Ag24 O10 78.8(3) . . ?
O10 Ag24 Ag8A 83.9(2) . . ?
O10 Ag24 Ag20 79.7(2) . 2_765 ?
O10 Ag24 Ag22 92.0(3) . . ?
Ag21 Ag25 Ag1A 157.95(7) . . ?
Ag21 Ag25 Ag26 65.94(5) . . ?
Ag26 Ag25 Ag1A 97.82(7) . . ?
S9 Ag25 Ag1A 52.56(13) . . ?
S9 Ag25 Ag21 117.53(12) . . ?
S9 Ag25 Ag26 52.92(12) . . ?
S9 Ag25 S16 166.84(16) . . ?
S9 Ag25 O10 112.9(3) . . ?
S16 Ag25 Ag1A 138.52(11) . . ?
S16 Ag25 Ag21 55.15(10) . . ?
S16 Ag25 Ag26 121.08(11) . . ?
S16 Ag25 O10 78.2(3) . . ?
O10 Ag25 Ag1A 84.8(2) . . ?
O10 Ag25 Ag21 82.2(2) . . ?
O10 Ag25 Ag26 95.5(2) . . ?
Ag25 Ag26 Ag21 56.17(4) . . ?
Ag27 Ag26 Ag21 169.45(7) . . ?
Ag27 Ag26 Ag25 113.35(6) . . ?
S9 Ag26 Ag21 106.89(13) . . ?
S9 Ag26 Ag25 51.81(12) . . ?
S9 Ag26 Ag27 62.59(13) . . ?
S15 Ag26 Ag21 50.61(10) . . ?
S15 Ag26 Ag25 92.40(10) . . ?
S15 Ag26 Ag27 136.39(12) . . ?
S15 Ag26 S9 138.03(14) . . ?
O13 Ag26 Ag21 107.9(4) . . ?
O13 Ag26 Ag25 134.1(4) . . ?
O13 Ag26 Ag27 78.2(4) . . ?
O13 Ag26 S9 111.9(4) . . ?
O13 Ag26 S15 109.2(4) . . ?
S1A Ag27 Ag26 154.6(4) . . ?
S1A Ag27 S8 108.0(3) . . ?
S1A Ag27 S9 106.4(4) . . ?
S1B Ag27 Ag26 145.3(7) . . ?
S1B Ag27 S9 95.7(7) . . ?
S8 Ag27 Ag26 71.14(12) . . ?
S8 Ag27 S1B 113.3(6) . . ?
S8 Ag27 S9 105.76(14) . . ?
S9 Ag27 Ag26 52.10(11) . . ?
O14 Ag27 Ag26 82.1(4) . . ?
O14 Ag27 S1A 116.4(5) . . ?
O14 Ag27 S1B 117.1(7) . . ?
O14 Ag27 S8 122.8(4) . . ?
O14 Ag27 S9 94.7(4) . . ?
Ag11 S1A Ag2A 74.5(4) . . ?
Ag27 S1A Ag2A 90.7(4) . . ?
Ag27 S1A Ag11 135.5(6) . . ?
C1A S1A Ag2A 114.6(13) . . ?
C1A S1A Ag11 115.1(15) . . ?
C1A S1A Ag27 109.2(15) . . ?
Ag11 S1B Ag2B 78.6(8) . . ?
Ag11 S1B Ag27 126.0(10) . . ?
Ag27 S1B Ag2B 123.4(12) . . ?
C1B S1B Ag2B 90.8(18) . . ?
C1B S1B Ag11 109(2) . . ?
C1B S1B Ag27 118(2) . . ?
Ag1A S2 Ag3A 142.2(2) . . ?
Ag2A S2 Ag1A 71.86(15) . . ?
Ag2A S2 Ag3A 73.26(19) . . ?
Ag2A S2 Ag9 124.48(18) . . ?
Ag2B S2 Ag1B 72.4(6) . . ?
Ag2B S2 Ag9 155.1(4) . . ?
Ag3B S2 Ag1B 132.8(4) . . ?
Ag3B S2 Ag2B 91.5(5) . . ?
Ag3B S2 Ag9 77.12(17) . . ?
Ag9 S2 Ag1A 78.01(18) . . ?
Ag9 S2 Ag1B 99.0(4) . . ?
Ag9 S2 Ag3A 111.2(2) . . ?
C4 S2 Ag1A 105.2(8) . . ?
C4 S2 Ag1B 110.0(9) . . ?
C4 S2 Ag2A 118.4(8) . . ?
C4 S2 Ag2B 90.9(8) . . ?
C4 S2 Ag3A 103.8(7) . . ?
C4 S2 Ag3B 114.4(8) . . ?
C4 S2 Ag9 113.9(7) . . ?
Ag8A S3 Ag8B 16.7(5) 2_676 2_676 ?
Ag9 S3 Ag8A 76.70(16) 2_676 2_676 ?
Ag9 S3 Ag8B 88.5(5) 2_676 2_676 ?
Ag14 S3 Ag8A 75.4(2) . 2_676 ?
Ag14 S3 Ag8B 58.7(6) . 2_676 ?
Ag14 S3 Ag9 126.65(17) . 2_676 ?
Ag15 S3 Ag8A 137.53(19) . 2_676 ?
Ag15 S3 Ag8B 127.7(4) . 2_676 ?
Ag15 S3 Ag9 88.83(16) . 2_676 ?
Ag15 S3 Ag14 82.41(13) . . ?
C7 S3 Ag8A 108.2(7) . 2_676 ?
C7 S3 Ag8B 112.6(7) . 2_676 ?
C7 S3 Ag9 120.7(8) . 2_676 ?
C7 S3 Ag14 110.9(8) . . ?
C7 S3 Ag15 113.4(7) . . ?
Ag8A S4 Ag23 110.50(17) . . ?
Ag8B S4 Ag22 147.1(4) . . ?
Ag8B S4 Ag23 99.4(5) . . ?
Ag8B S4 Ag24 95.3(7) . . ?
Ag22 S4 Ag8A 139.31(17) . . ?
Ag22 S4 Ag23 69.43(13) . . ?
Ag24 S4 Ag8A 79.62(18) . . ?
Ag24 S4 Ag22 75.11(11) . . ?
Ag24 S4 Ag23 134.74(16) . . ?
C10 S4 Ag8A 113.6(7) . . ?
C10 S4 Ag8B 108.4(8) . . ?
C10 S4 Ag22 104.5(7) . . ?
C10 S4 Ag23 107.1(8) . . ?
C10 S4 Ag24 108.3(7) . . ?
Ag19 S5 Ag18 82.23(15) . . ?
Ag19 S5 Ag20 76.42(13) . 2_765 ?
Ag19 S5 Ag22 124.33(18) . . ?
Ag20 S5 Ag18 130.95(17) 2_765 . ?
Ag22 S5 Ag18 76.30(12) . . ?
Ag22 S5 Ag20 80.33(15) . 2_765 ?
C13 S5 Ag18 116.9(8) . . ?
C13 S5 Ag19 116.6(6) . . ?
C13 S5 Ag20 112.2(8) . 2_765 ?
C13 S5 Ag22 118.9(6) . . ?
Ag4A S6 Ag5A 67.74(15) 2_676 2_676 ?
Ag5B S6 Ag7B 83.0(4) 2_676 . ?
Ag5B S6 Ag18 135.2(3) 2_676 . ?
Ag5B S6 Ag23 88.4(5) 2_676 . ?
Ag18 S6 Ag4A 120.06(19) . 2_676 ?
Ag18 S6 Ag5A 137.4(2) . 2_676 ?
Ag18 S6 Ag7B 62.78(18) . . ?
Ag18 S6 Ag23 86.24(19) . . ?
Ag23 S6 Ag4A 137.6(2) . 2_676 ?
Ag23 S6 Ag5A 70.60(13) . 2_676 ?
Ag23 S6 Ag7B 121.5(2) . . ?
C16 S6 Ag4A 94.1(9) . 2_676 ?
C16 S6 Ag5A 110.5(8) . 2_676 ?
C16 S6 Ag5B 113.5(8) . 2_676 ?
C16 S6 Ag7B 128.6(8) . . ?
C16 S6 Ag18 110.5(8) . . ?
C16 S6 Ag23 107.8(8) . . ?
Ag7A S7 Ag18 72.3(3) . . ?
Ag7B S7 Ag18 59.6(4) . . ?
Ag16 S7 Ag7A 69.0(3) . . ?
Ag16 S7 Ag7B 82.7(4) . . ?
Ag16 S7 Ag17 74.22(12) . . ?
Ag16 S7 Ag18 137.29(16) . . ?
Ag17 S7 Ag7A 127.4(2) . . ?
Ag17 S7 Ag7B 136.2(4) . . ?
Ag17 S7 Ag18 118.68(14) . . ?
C19 S7 Ag7A 113.1(6) . . ?
C19 S7 Ag7B 109.8(7) . . ?
C19 S7 Ag16 105.6(7) . . ?
C19 S7 Ag17 112.1(6) . . ?
C19 S7 Ag18 105.6(6) . . ?
Ag12 S8 Ag17 107.53(15) . . ?
Ag12 S8 Ag27 91.76(19) . . ?
Ag17 S8 Ag27 125.23(18) . . ?
C22 S8 Ag12 112.0(8) . . ?
C22 S8 Ag17 112.5(9) . . ?
C22 S8 Ag27 105.9(8) . . ?
Ag1A S9 Ag27 121.7(2) . . ?
Ag1B S9 Ag25 103.2(6) . . ?
Ag1B S9 Ag26 138.1(4) . . ?
Ag1B S9 Ag27 98.2(6) . . ?
Ag25 S9 Ag1A 78.07(14) . . ?
Ag25 S9 Ag26 75.27(15) . . ?
Ag25 S9 Ag27 138.7(2) . . ?
Ag26 S9 Ag1A 134.30(17) . . ?
Ag26 S9 Ag27 65.31(13) . . ?
C25 S9 Ag1A 113.4(9) . . ?
C25 S9 Ag1B 110.6(9) . . ?
C25 S9 Ag25 107.2(9) . . ?
C25 S9 Ag26 109.6(8) . . ?
C25 S9 Ag27 97.4(9) . . ?
Ag6B S10 Ag15 83.2(2) . . ?
Ag6B S10 Ag16 93.1(2) . . ?
Ag15 S10 Ag6A 88.9(2) . . ?
Ag15 S10 Ag16 129.3(2) . . ?
Ag16 S10 Ag6A 105.8(2) . . ?
C28 S10 Ag6A 99.7(7) . . ?
C28 S10 Ag6B 121.6(7) . . ?
C28 S10 Ag15 110.0(6) . . ?
C28 S10 Ag16 114.5(6) . . ?
Ag3B S11 Ag4B 71.65(19) . . ?
Ag3B S11 Ag10 77.20(17) . . ?
Ag4A S11 Ag3A 67.56(12) . . ?
Ag4A S11 Ag7B 64.7(5) . 2_676 ?
Ag7A S11 Ag3A 135.4(2) 2_676 . ?
Ag7A S11 Ag4A 77.6(3) 2_676 . ?
Ag7A S11 Ag7B 13.0(3) 2_676 2_676 ?
Ag7A S11 Ag10 81.9(2) 2_676 . ?
Ag10 S11 Ag3A 106.53(17) . . ?
Ag10 S11 Ag4A 139.07(19) . . ?
Ag10 S11 Ag4B 136.3(2) . . ?
Ag10 S11 Ag7B 93.5(4) . 2_676 ?
C31 S11 Ag3A 113.2(7) . . ?
C31 S11 Ag3B 110.1(8) . . ?
C31 S11 Ag4A 107.0(7) . . ?
C31 S11 Ag4B 107.1(6) . . ?
C31 S11 Ag7A 102.8(8) . 2_676 ?
C31 S11 Ag7B 104.0(8) . 2_676 ?
C31 S11 Ag10 112.0(7) . . ?
Ag13 S12 Ag5A 66.24(14) . . ?
Ag13 S12 Ag23 133.9(2) . 2_676 ?
Ag14 S12 Ag5A 127.28(18) . . ?
Ag14 S12 Ag13 78.84(15) . . ?
Ag14 S12 Ag23 111.59(16) . 2_676 ?
Ag23 S12 Ag5A 73.13(16) 2_676 . ?
C34 S12 Ag5A 113.2(9) . . ?
C34 S12 Ag13 102.8(7) . . ?
C34 S12 Ag14 112.1(10) . . ?
C34 S12 Ag23 112.8(8) . 2_676 ?
Ag3A S13 Ag4A 63.81(14) . . ?
Ag4B S13 Ag5B 73.0(4) . . ?
Ag4B S13 Ag11 114.8(3) . . ?
Ag5A S13 Ag3A 122.0(2) . . ?
Ag5A S13 Ag4A 71.43(16) . . ?
Ag11 S13 Ag3A 76.02(17) . . ?
Ag11 S13 Ag4A 134.4(2) . . ?
Ag11 S13 Ag5A 117.9(2) . . ?
Ag11 S13 Ag5B 130.6(3) . . ?
C37 S13 Ag3A 114.5(9) . . ?
C37 S13 Ag4A 107.0(9) . . ?
C37 S13 Ag4B 103.1(10) . . ?
C37 S13 Ag5A 112.4(9) . . ?
C37 S13 Ag5B 116.9(9) . . ?
C37 S13 Ag11 108.7(8) . . ?
Ag6A S14 Ag11 148.5(2) . . ?
Ag6B S14 Ag11 127.0(2) . . ?
Ag12 S14 Ag6A 75.96(17) . . ?
Ag12 S14 Ag6B 69.31(17) . . ?
Ag12 S14 Ag11 78.25(13) . . ?
Ag12 S14 Ag13 137.71(18) . . ?
Ag13 S14 Ag6A 82.11(17) . . ?
Ag13 S14 Ag6B 75.88(15) . . ?
Ag13 S14 Ag11 105.90(17) . . ?
C40 S14 Ag6A 94.1(9) . . ?
C40 S14 Ag6B 118.3(9) . . ?
C40 S14 Ag11 110.5(9) . . ?
C40 S14 Ag12 106.9(8) . . ?
C40 S14 Ag13 110.4(8) . . ?
Ag19 S15 Ag17 76.38(11) . . ?
Ag19 S15 Ag21 75.06(12) . . ?
Ag19 S15 Ag26 119.11(16) . . ?
Ag21 S15 Ag17 135.32(15) . . ?
Ag26 S15 Ag17 83.05(13) . . ?
Ag26 S15 Ag21 81.71(13) . . ?
C43 S15 Ag17 113.3(10) . . ?
C43 S15 Ag19 122.0(7) . . ?
C43 S15 Ag21 110.9(10) . . ?
C43 S15 Ag26 118.8(7) . . ?
Ag20 S16 Ag21 75.53(13) 2_765 . ?
Ag24 S16 Ag20 73.70(13) . 2_765 ?
Ag24 S16 Ag21 125.75(17) . . ?
Ag25 S16 Ag20 123.34(17) . 2_765 ?
Ag25 S16 Ag21 72.49(12) . . ?
Ag25 S16 Ag24 88.94(14) . . ?
C46 S16 Ag20 109.5(8) . 2_765 ?
C46 S16 Ag21 111.2(7) . . ?
C46 S16 Ag24 120.7(6) . . ?
C46 S16 Ag25 125.2(8) . . ?
O1B P1 O2B 103.6(11) . . ?
O1B P1 O8 104.4(9) . . ?
O2A P1 O1A 110.1(17) . . ?
O2A P1 O8 107.6(12) . . ?
O3A P1 O1A 104.7(18) . . ?
O3A P1 O2A 119(2) . . ?
O3A P1 O8 108.6(13) . . ?
O3B P1 O1B 108.2(13) . . ?
O3B P1 O2B 114.9(12) . . ?
O3B P1 O8 118.8(10) . . ?
O8 P1 O1A 106.6(11) . . ?
O8 P1 O2B 105.5(8) . . ?
O5 P2 O4 108.0(8) . . ?
O5 P2 O6 106.9(7) . . ?
O6 P2 O4 105.8(7) . . ?
O7 P2 O4 107.4(9) . . ?
O7 P2 O5 118.4(10) . . ?
O7 P2 O6 109.7(8) . . ?
O9 P3 O10 114.0(6) . . ?
O9 P3 O11 109.9(6) . . ?
O9 P3 O12 108.4(6) . . ?
O10 P3 O11 105.4(6) . . ?
O10 P3 O12 110.4(7) . . ?
O12 P3 O11 108.6(7) . . ?
P1 O1A Ag10 128.9(14) . 2_676 ?
Ag16 O3A Ag12 102.5(11) . . ?
P1 O3A Ag12 121.9(19) . . ?
P1 O3A Ag16 124.9(19) . . ?
Ag16 O3B Ag10 89.9(7) . 2_676 ?
P1 O3B Ag10 129.0(14) . 2_676 ?
P1 O3B Ag16 132.8(14) . . ?
P2 O4 Ag7A 130.1(8) . . ?
P2 O4 Ag7B 116.7(8) . . ?
Ag13 O5 Ag5A 66.4(3) 2_676 2_676 ?
Ag13 O5 Ag5B 91.1(6) 2_676 2_676 ?
P2 O5 Ag5A 121.1(8) . 2_676 ?
P2 O5 Ag5B 110.9(8) . 2_676 ?
P2 O5 Ag13 117.3(9) . 2_676 ?
Ag9 O7 Ag15 84.6(5) . 2_676 ?
Ag10 O7 Ag9 92.1(6) . . ?
Ag10 O7 Ag15 86.8(6) . 2_676 ?
P2 O7 Ag9 121.4(9) . . ?
P2 O7 Ag10 130.1(9) . . ?
P2 O7 Ag15 128.5(10) . 2_676 ?
Ag1A O9 Ag9 79.1(3) . . ?
Ag8A O9 Ag1A 118.0(4) . . ?
Ag8A O9 Ag9 79.0(3) . . ?
P3 O9 Ag1A 115.2(5) . . ?
P3 O9 Ag8A 118.9(6) . . ?
P3 O9 Ag9 139.6(6) . . ?
Ag19 O10 Ag24 112.7(4) . . ?
Ag19 O10 Ag25 106.2(4) . . ?
Ag24 O10 Ag25 85.3(3) . . ?
P3 O10 Ag19 120.9(5) . . ?
P3 O10 Ag24 114.8(5) . . ?
P3 O10 Ag25 110.6(6) . . ?
P3 O11 Ag17 129.3(6) . . ?
P3 O12 Ag18 122.3(6) . . ?
C49 O13 Ag26 119.8(10) . . ?
C49 O14 Ag27 122.9(11) . . ?
C72 O15 Ag20 127.9(10) . . ?
C73 O17 Ag8A 128.7(12) . . ?
C73 O18 Ag1A 136.4(14) . . ?
C96 O19 Ag21 123.5(11) . 2_765 ?
C96 O20 Ag20 128.5(11) . . ?
C97 O21 Ag14 104.9(14) . . ?
C97 O22 Ag6A 153(2) . . ?
C99 O23 Ag23 127.6(14) . . ?
C99 O24 Ag22 121.0(15) . . ?
C101 O25 Ag4A 114(2) . . ?
C101 O26 Ag3A 130(2) . . ?
C60 N1 C57 106.4(10) . . ?
C65 N2 C62 106.6(10) . . ?
C81 N3 C84 108.1(11) . . ?
C88 N4 C85 108.5(12) . . ?
C103 N5 Ag6A 168(5) . . ?
C105 N6 Ag21 127(3) . . ?
C2A C1A S1A 115(3) . . ?
C2A C1A C3A 104.0(13) . . ?
C3A C1A S1A 111(3) . . ?
C2B C1B S1B 110(5) . . ?
C2B C1B C3B 104(5) . . ?
C3B C1B S1B 104(4) . . ?
C5A C4 S2 109.6(16) . . ?
C5B C4 S2 110(3) . . ?
C6A C4 S2 108.9(16) . . ?
C6A C4 C5A 117(2) . . ?
C6B C4 S2 114(4) . . ?
C6B C4 C5B 98(3) . . ?
C8A C7 S3 109.9(19) . . ?
C8B C7 S3 108(2) . . ?
C9A C7 S3 109(3) . . ?
C9A C7 C8A 116(3) . . ?
C9B C7 S3 111.6(19) . . ?
C9B C7 C8B 109(3) . . ?
C11 C10 S4 109.9(13) . . ?
C11 C10 C12 112(2) . . ?
C12 C10 S4 109.8(16) . . ?
C14 C13 S5 107.8(15) . . ?
C15 C13 S5 110.0(16) . . ?
C15 C13 C14 110(2) . . ?
C17 C16 S6 110.5(17) . . ?
C18 C16 S6 110.0(17) . . ?
C18 C16 C17 106(2) . . ?
C20 C19 S7 108.5(14) . . ?
C20 C19 C21 115(2) . . ?
C21 C19 S7 108.3(13) . . ?
C23 C22 S8 110.3(19) . . ?
C24 C22 S8 109.8(17) . . ?
C24 C22 C23 117(2) . . ?
C26 C25 S9 109.2(16) . . ?
C27 C25 S9 108.8(18) . . ?
C27 C25 C26 112(3) . . ?
C29 C28 S10 108.8(14) . . ?
C30 C28 S10 112.3(15) . . ?
C30 C28 C29 108(2) . . ?
C32 C31 S11 107.6(17) . . ?
C33 C31 S11 111.5(16) . . ?
C33 C31 C32 119(2) . . ?
C35 C34 S12 107.6(18) . . ?
C36 C34 S12 108.9(17) . . ?
C36 C34 C35 119(2) . . ?
C38 C37 S13 113(2) . . ?
C38 C37 C39 111(3) . . ?
C39 C37 S13 105(2) . . ?
C41 C40 S14 108(2) . . ?
C42 C40 S14 112.4(19) . . ?
C42 C40 C41 116(3) . . ?
C44 C43 S15 110(2) . . ?
C45 C43 S15 112.7(18) . . ?
C45 C43 C44 116(3) . . ?
C47 C46 S16 109.6(18) . . ?
C48 C46 S16 111.7(16) . . ?
C48 C46 C47 115(3) . . ?
O13 C49 C50 113.0(17) . . ?
O14 C49 O13 124.2(14) . . ?
O14 C49 C50 122.8(17) . . ?
C51 C50 C49 118.8(14) . . ?
C55 C50 C49 122.1(15) . . ?
C55 C50 C51 119.1(12) . . ?
C52 C51 C50 120.9(14) . . ?
C51 C52 C53 119.9(14) . . ?
C52 C53 C56 121.3(12) . . ?
C54 C53 C52 117.7(12) . . ?
C54 C53 C56 120.9(12) . . ?
C53 C54 C55 121.2(14) . . ?
C50 C55 C54 121.1(14) . . ?
C57 C56 C53 116.3(12) . . ?
C65 C56 C53 118.3(12) 2_756 . ?
C65 C56 C57 125.0(12) 2_756 . ?
N1 C57 C56 126.3(12) . . ?
N1 C57 C58 110.0(11) . . ?
C58 C57 C56 123.5(12) . . ?
C59 C58 C57 106.7(11) . . ?
C58 C59 C60 107.6(12) . . ?
N1 C60 C59 109.2(12) . . ?
N1 C60 C61 126.2(11) . . ?
C61 C60 C59 124.6(13) . . ?
C60 C61 C62 125.5(12) . . ?
C60 C61 C66 117.1(11) . . ?
C62 C61 C66 117.4(12) . . ?
N2 C62 C61 124.1(12) . . ?
N2 C62 C63 107.8(11) . . ?
C61 C62 C63 128.0(13) . . ?
C64 C63 C62 109.3(12) . . ?
C63 C64 C65 106.6(12) . . ?
N2 C65 C56 126.0(12) . 2_756 ?
N2 C65 C64 109.4(11) . . ?
C56 C65 C64 124.5(12) 2_756 . ?
C67 C66 C61 118.5(12) . . ?
C71 C66 C61 122.0(12) . . ?
C71 C66 C67 119.5(13) . . ?
C68 C67 C66 120.5(14) . . ?
C67 C68 C69 121.5(15) . . ?
C68 C69 C70 118.4(13) . . ?
C68 C69 C72 123.2(15) . . ?
C70 C69 C72 118.5(14) . . ?
C71 C70 C69 120.9(14) . . ?
C70 C71 C66 119.2(14) . . ?
O15 C72 O16 123.3(14) . . ?
O15 C72 C69 124.3(15) . . ?
O16 C72 C69 112.4(15) . . ?
O17 C73 C74 110(2) . . ?
O18 C73 O17 134.3(16) . . ?
O18 C73 C74 115(2) . . ?
C75 C74 C73 122.9(17) . . ?
C79 C74 C73 117.3(16) . . ?
C79 C74 C75 115.6(15) . . ?
C76 C75 C74 122.5(17) . . ?
C75 C76 C77 117.9(16) . . ?
C76 C77 C80 119.4(12) . . ?
C78 C77 C76 119.4(14) . . ?
C78 C77 C80 119.9(12) . . ?
C77 C78 C79 118.8(16) . . ?
C74 C79 C78 121.3(16) . . ?
C81 C80 C77 116.3(14) . . ?
C85 C80 C77 118.6(14) . . ?
C85 C80 C81 125.1(13) . . ?
N3 C81 C80 126.3(14) . . ?
N3 C81 C82 110.8(13) . . ?
C80 C81 C82 122.9(13) . . ?
C83 C82 C81 102.9(13) . . ?
C82 C83 C84 109.6(13) . . ?
N3 C84 C83 108.6(12) . . ?
N3 C84 C89 126.7(11) . 2_665 ?
C83 C84 C89 124.6(13) . 2_665 ?
N4 C85 C86 108.2(13) . . ?
C80 C85 N4 127.1(13) . . ?
C80 C85 C86 124.5(13) . . ?
C87 C86 C85 107.9(13) . . ?
C86 C87 C88 106.3(14) . . ?
N4 C88 C87 108.9(13) . . ?
N4 C88 C89 127.5(14) . . ?
C89 C88 C87 123.5(14) . . ?
C84 C89 C90 118.8(13) 2_665 . ?
C88 C89 C84 123.7(13) . 2_665 ?
C88 C89 C90 117.5(14) . . ?
C91 C90 C89 122.1(15) . . ?
C95 C90 C89 119.5(15) . . ?
C95 C90 C91 118.3(17) . . ?
C92 C91 C90 120.9(19) . . ?
C91 C92 C93 122.6(18) . . ?
C92 C93 C94 116.7(16) . . ?
C92 C93 C96 120.8(17) . . ?
C94 C93 C96 122.5(15) . . ?
C93 C94 C95 120.2(15) . . ?
C90 C95 C94 120.7(17) . . ?
O19 C96 O20 126.7(17) . . ?
O19 C96 C93 116.5(14) . . ?
O20 C96 C93 116.8(17) . . ?
O21 C97 C98 110(2) . . ?
O22 C97 O21 123(3) . . ?
O22 C97 C98 126(3) . . ?
F1 C98 C97 110(3) . . ?
F2 C98 F1 103(2) . . ?
F2 C98 F3 92(3) . . ?
F2 C98 C97 116(4) . . ?
F3 C98 F1 119(4) . . ?
F3 C98 C97 115(2) . . ?
O23 C99 C100 115(3) . . ?
O24 C99 O23 127.2(19) . . ?
O24 C99 C100 118(3) . . ?
F4 C100 C99 110(2) . . ?
F5 C100 F4 107(3) . . ?
F5 C100 C99 111(3) . . ?
F6 C100 F4 104(3) . . ?
F6 C100 F5 110(2) . . ?
F6 C100 C99 114(3) . . ?
O25 C101 C102 115(3) . . ?
O26 C101 O25 130(3) . . ?
O26 C101 C102 115(3) . . ?
F7 C102 C101 113(3) . . ?
F8 C102 F7 116(3) . . ?
F8 C102 F9 102(3) . . ?
F8 C102 C101 116(3) . . ?
F9 C102 F7 101(3) . . ?
F9 C102 C101 105(3) . . ?
N5 C103 C104 166(7) . . ?
N6 C105 C106 160(3) . . ?

loop_
_geom_bond_atom_site_label_1
_geom_bond_atom_site_label_2
_geom_bond_distance
_geom_bond_site_symmetry_2
_geom_bond_publ_flag
Ag1A Ag2A 2.941(3) . ?
Ag1A Ag9 3.186(2) . ?
Ag1A Ag25 3.162(2) . ?
Ag1A S2 2.561(6) . ?
Ag1A S9 2.566(5) . ?
Ag1A O9 2.399(10) . ?
Ag1A O18 2.275(17) . ?
Ag1B Ag2B 2.87(2) . ?
Ag1B S2 2.613(16) . ?
Ag1B S9 1.987(17) . ?
Ag2A Ag3A 3.139(3) . ?
Ag2A Ag11 3.001(2) . ?
Ag2A S1A 2.503(16) . ?
Ag2A S2 2.448(6) . ?
Ag2B Ag3B 3.113(14) . ?
Ag2B Ag11 3.234(13) . ?
Ag2B S1B 2.64(3) . ?
Ag2B S2 2.204(15) . ?
Ag3A Ag4A 2.964(3) . ?
Ag3A Ag11 3.232(3) . ?
Ag3A S2 2.793(7) . ?
Ag3A S11 2.840(5) . ?
Ag3A S13 2.794(6) . ?
Ag3A O26 2.55(2) . ?
Ag3B Ag4B 2.859(6) . ?
Ag3B Ag9 2.907(4) . ?
Ag3B Ag10 2.977(3) . ?
Ag3B S2 2.141(7) . ?
Ag3B S11 2.329(5) . ?
Ag4A Ag5A 3.087(5) . ?
Ag4A Ag7A 3.062(5) 2_676 ?
Ag4A S6 2.682(6) 2_676 ?
Ag4A S11 2.461(5) . ?
Ag4A S13 2.814(5) . ?
Ag4A O25 2.53(3) . ?
Ag4B Ag5B 2.795(15) . ?
Ag4B S11 2.546(6) . ?
Ag4B S13 2.246(7) . ?
Ag5A Ag13 2.787(4) . ?
Ag5A Ag23 3.122(3) 2_676 ?
Ag5A S6 2.851(6) 2_676 ?
Ag5A S12 2.630(6) . ?
Ag5A S13 2.449(6) . ?
Ag5A O5 2.557(16) 2_676 ?
Ag5B Ag7B 3.35(2) 2_676 ?
Ag5B Ag23 3.276(12) 2_676 ?
Ag5B S6 2.151(10) 2_676 ?
Ag5B S13 2.443(9) . ?
Ag5B O5 2.550(19) 2_676 ?
Ag6A Ag12 3.003(3) . ?
Ag6A Ag13 3.218(5) . ?
Ag6A S10 2.612(8) . ?
Ag6A S14 2.454(6) . ?
Ag6A O22 2.585(18) . ?
Ag6A N5 2.46(6) . ?
Ag6B Ag12 2.788(4) . ?
Ag6B Ag13 3.026(5) . ?
Ag6B Ag15 2.990(4) . ?
Ag6B Ag16 3.340(6) . ?
Ag6B S10 2.094(8) . ?
Ag6B S14 2.476(6) . ?
Ag7A Ag10 3.189(10) 2_676 ?
Ag7A Ag16 2.810(7) . ?
Ag7A Ag18 3.254(11) . ?
Ag7A S7 2.513(6) . ?
Ag7A S11 2.423(9) 2_676 ?
Ag7A O4 2.357(15) . ?
Ag7B Ag16 3.33(2) . ?
Ag7B Ag18 2.786(12) . ?
Ag7B S6 2.84(2) . ?
Ag7B S7 2.598(12) . ?
Ag7B S11 2.644(8) 2_676 ?
Ag7B O4 2.576(18) . ?
Ag8A Ag9 3.178(4) . ?
Ag8A Ag14 3.071(6) 2_676 ?
Ag8A Ag24 3.236(2) . ?
Ag8A S3 2.565(5) 2_676 ?
Ag8A S4 2.600(7) . ?
Ag8A O9 2.396(11) . ?
Ag8A O17 2.301(18) . ?
Ag8B Ag14 2.48(2) 2_676 ?
Ag8B S3 2.602(10) 2_676 ?
Ag8B S4 2.237(12) . ?
Ag9 S2 2.500(5) . ?
Ag9 S3 2.556(5) 2_676 ?
Ag9 O7 2.583(16) . ?
Ag9 O9 2.596(10) . ?
Ag10 Ag15 3.338(2) 2_676 ?
Ag10 S11 2.441(4) . ?
Ag10 O1A 2.41(2) 2_676 ?
Ag10 O3B 2.57(2) 2_676 ?
Ag10 O7 2.241(16) . ?
Ag11 Ag12 3.239(2) . ?
Ag11 S1A 2.457(11) . ?
Ag11 S1B 2.47(3) . ?
Ag11 S13 2.435(5) . ?
Ag11 S14 2.695(5) . ?
Ag12 S8 2.373(5) . ?
Ag12 S14 2.426(5) . ?
Ag12 O3A 2.42(4) . ?
Ag13 Ag14 3.114(2) . ?
Ag13 S12 2.465(5) . ?
Ag13 S14 2.445(4) . ?
Ag13 O5 2.532(15) 2_676 ?
Ag14 Ag15 3.215(2) . ?
Ag14 S3 2.454(5) . ?
Ag14 S12 2.440(5) . ?
Ag14 O21 2.516(19) . ?
Ag15 S3 2.425(4) . ?
Ag15 S10 2.397(5) . ?
Ag15 O7 2.600(17) 2_676 ?
Ag16 Ag17 2.9876(18) . ?
Ag16 S7 2.449(4) . ?
Ag16 S10 2.493(4) . ?
Ag16 O3A 2.41(3) . ?
Ag16 O3B 2.30(2) . ?
Ag17 Ag19 3.228(2) . ?
Ag17 S7 2.502(4) . ?
Ag17 S8 2.461(5) . ?
Ag17 S15 2.793(4) . ?
Ag17 O11 2.522(10) . ?
Ag18 Ag19 3.261(2) . ?
Ag18 Ag22 3.074(2) . ?
Ag18 S5 2.534(5) . ?
Ag18 S6 2.471(5) . ?
Ag18 S7 2.967(4) . ?
Ag18 O12 2.345(11) . ?
Ag19 Ag20 3.063(2) 2_765 ?
Ag19 Ag21 3.014(2) . ?
Ag19 S5 2.424(4) . ?
Ag19 S15 2.403(4) . ?
Ag19 O10 2.456(10) . ?
Ag20 Ag21 3.0970(18) 2_765 ?
Ag20 Ag22 3.2031(18) 2_765 ?
Ag20 Ag24 2.9799(17) 2_765 ?
Ag20 S5 2.526(5) 2_765 ?
Ag20 S16 2.510(5) 2_765 ?
Ag20 O15 2.459(10) . ?
Ag20 O20 2.331(11) . ?
Ag21 Ag25 2.9595(19) . ?
Ag21 Ag26 3.253(2) . ?
Ag21 S15 2.541(4) . ?
Ag21 S16 2.547(4) . ?
Ag21 O19 2.321(11) 2_765 ?
Ag21 N6 2.57(3) . ?
Ag22 Ag23 2.953(2) . ?
Ag22 Ag24 3.0231(19) . ?
Ag22 S4 2.509(4) . ?
Ag22 S5 2.440(4) . ?
Ag22 O24 2.306(15) . ?
Ag23 S4 2.672(5) . ?
Ag23 S6 2.532(6) . ?
Ag23 S12 2.611(5) 2_676 ?
Ag23 O23 2.428(18) . ?
Ag24 S4 2.451(4) . ?
Ag24 S16 2.458(4) . ?
Ag24 O10 2.525(10) . ?
Ag25 Ag26 3.0176(18) . ?
Ag25 S9 2.452(5) . ?
Ag25 S16 2.458(5) . ?
Ag25 O10 2.556(11) . ?
Ag26 Ag27 2.866(2) . ?
Ag26 S9 2.489(5) . ?
Ag26 S15 2.431(4) . ?
Ag26 O13 2.323(10) . ?
Ag27 S1A 2.441(14) . ?
Ag27 S1B 2.62(3) . ?
Ag27 S8 2.525(5) . ?
Ag27 S9 2.800(5) . ?
Ag27 O14 2.289(10) . ?
S1A C1A 1.79(5) . ?
S1B C1B 1.83(7) . ?
S2 C4 1.85(2) . ?
S3 C7 1.88(2) . ?
S4 C10 1.885(18) . ?
S5 C13 1.85(2) . ?
S6 C16 1.85(2) . ?
S7 C19 1.85(2) . ?
S8 C22 1.83(2) . ?
S9 C25 1.85(2) . ?
S10 C28 1.827(18) . ?
S11 C31 1.87(2) . ?
S12 C34 1.85(2) . ?
S13 C37 1.85(3) . ?
S14 C40 1.82(3) . ?
S15 C43 1.86(3) . ?
S16 C46 1.843(19) . ?
P1 O1A 1.62(3) . ?
P1 O1B 1.520(15) . ?
P1 O2A 1.47(3) . ?
P1 O2B 1.637(16) . ?
P1 O3A 1.44(2) . ?
P1 O3B 1.447(18) . ?
P1 O8 1.541(11) . ?
P2 O4 1.603(12) . ?
P2 O5 1.528(12) . ?
P2 O6 1.539(11) . ?
P2 O7 1.442(17) . ?
P3 O9 1.490(10) . ?
P3 O10 1.516(11) . ?
P3 O11 1.576(10) . ?
P3 O12 1.549(10) . ?
F1 C98 1.29(4) . ?
F2 C98 1.24(4) . ?
F3 C98 1.27(4) . ?
F4 C100 1.36(3) . ?
F5 C100 1.34(4) . ?
F6 C100 1.22(3) . ?
F7 C102 1.380(19) . ?
F8 C102 1.361(19) . ?
F9 C102 1.375(19) . ?
O13 C49 1.31(2) . ?
O14 C49 1.21(2) . ?
O15 C72 1.23(2) . ?
O16 C72 1.34(2) . ?
O17 C73 1.35(3) . ?
O18 C73 1.31(3) . ?
O19 C96 1.27(2) . ?
O20 C96 1.28(2) . ?
O21 C97 1.37(4) . ?
O22 C97 1.15(3) . ?
O23 C99 1.26(3) . ?
O24 C99 1.19(3) . ?
O25 C101 1.242(18) . ?
O26 C101 1.200(17) . ?
N1 C57 1.380(16) . ?
N1 C60 1.371(18) . ?
N2 C62 1.396(17) . ?
N2 C65 1.373(15) . ?
N3 C81 1.342(19) . ?
N3 C84 1.363(17) . ?
N4 C85 1.393(18) . ?
N4 C88 1.348(18) . ?
N5 C103 1.16(7) . ?
N6 C105 1.193(12) . ?
C1A C2A 1.527(9) . ?
C1A C3A 1.528(9) . ?
C1B C2B 1.53(2) . ?
C1B C3B 1.53(2) . ?
C4 C5A 1.521(18) . ?
C4 C5B 1.60(7) . ?
C4 C6A 1.505(18) . ?
C4 C6B 1.59(8) . ?
C7 C8A 1.534(19) . ?
C7 C8B 1.52(2) . ?
C7 C9A 1.52(2) . ?
C7 C9B 1.517(19) . ?
C10 C11 1.46(3) . ?
C10 C12 1.46(3) . ?
C13 C14 1.53(3) . ?
C13 C15 1.49(3) . ?
C16 C17 1.54(4) . ?
C16 C18 1.49(4) . ?
C19 C20 1.49(3) . ?
C19 C21 1.51(3) . ?
C22 C23 1.49(4) . ?
C22 C24 1.45(4) . ?
C25 C26 1.47(4) . ?
C25 C27 1.47(3) . ?
C28 C29 1.512(18) . ?
C28 C30 1.500(17) . ?
C31 C32 1.52(3) . ?
C31 C33 1.43(3) . ?
C34 C35 1.52(4) . ?
C34 C36 1.49(4) . ?
C37 C38 1.497(19) . ?
C37 C39 1.514(19) . ?
C40 C41 1.524(19) . ?
C40 C42 1.519(18) . ?
C43 C44 1.509(19) . ?
C43 C45 1.496(18) . ?
C46 C47 1.504(19) . ?
C46 C48 1.497(18) . ?
C49 C50 1.514(17) . ?
C50 C51 1.39(2) . ?
C50 C55 1.32(2) . ?
C51 C52 1.38(2) . ?
C52 C53 1.40(2) . ?
C53 C54 1.37(2) . ?
C53 C56 1.478(17) . ?
C54 C55 1.397(19) . ?
C56 C57 1.43(2) . ?
C56 C65 1.407(19) 2_756 ?
C57 C58 1.413(18) . ?
C58 C59 1.36(2) . ?
C59 C60 1.424(17) . ?
C60 C61 1.403(19) . ?
C61 C62 1.404(18) . ?
C61 C66 1.519(19) . ?
C62 C63 1.405(18) . ?
C63 C64 1.348(19) . ?
C64 C65 1.42(2) . ?
C66 C67 1.40(2) . ?
C66 C71 1.39(2) . ?
C67 C68 1.33(2) . ?
C68 C69 1.39(2) . ?
C69 C70 1.39(2) . ?
C69 C72 1.49(2) . ?
C70 C71 1.38(2) . ?
C73 C74 1.507(10) . ?
C74 C75 1.389(10) . ?
C74 C79 1.385(10) . ?
C75 C76 1.386(10) . ?
C76 C77 1.389(10) . ?
C77 C78 1.388(10) . ?
C77 C80 1.50(2) . ?
C78 C79 1.393(10) . ?
C80 C81 1.43(2) . ?
C80 C85 1.37(2) . ?
C81 C82 1.45(2) . ?
C82 C83 1.394(10) . ?
C83 C84 1.398(9) . ?
C84 C89 1.41(2) 2_665 ?
C85 C86 1.46(2) . ?
C86 C87 1.35(2) . ?
C87 C88 1.50(2) . ?
C88 C89 1.38(2) . ?
C89 C90 1.47(2) . ?
C90 C91 1.37(3) . ?
C90 C95 1.35(2) . ?
C91 C92 1.36(3) . ?
C92 C93 1.36(3) . ?
C93 C94 1.39(3) . ?
C93 C96 1.49(2) . ?
C94 C95 1.42(3) . ?
C97 C98 1.45(4) . ?
C99 C100 1.530(18) . ?
C101 C102 1.540(19) . ?
C103 C104 1.51(9) . ?
C105 C106 1.534(9) . ?

loop_
_smtbx_masks_void_nr
_smtbx_masks_void_average_x
_smtbx_masks_void_average_y
_smtbx_masks_void_average_z
_smtbx_masks_void_volume
_smtbx_masks_void_count_electrons
_smtbx_masks_void_content
1 0.028 0.031 0.086 10.2 0.0 ?
2 -0.028 -0.031 0.914 10.2 0.0 ?
3 0.000 0.500 0.000 451.1 105.8 ?
4 0.087 0.032 0.508 9.6 0.2 ?
5 0.253 0.719 0.250 156.6 29.8 ?
6 0.144 0.829 0.033 8.3 0.0 ?
7 0.747 0.281 0.750 156.6 18.2 ?
8 0.856 0.171 -0.033 8.3 0.0 ?
9 0.913 -0.032 0.492 9.6 0.0 ?
